data_7004463
loop_
_publ_author_name
'Clark, Thomas E.'
'Makha, Mohamed'
'Sobolev, Alexandre N.'
'Raston, Colin L.'

_publ_section_title
;
 Carborane inclusion chemistry for the uncommon calix[7,9]arenes
;
_journal_issue 36
_journal_name_full 'Dalton Transactions'
_journal_page_first 4855
_journal_page_last 4859
_journal_paper_doi 10.1039/b807511e
_journal_year 2008
_chemical_formula_moiety '2(C99 H126 O9), 7(C2 H12 B10), 2(C6 H12), 5(H2 O)'
_chemical_formula_sum 'C224 H370 B70 O23'
_chemical_formula_weight 4187.90
_chemical_name_systematic
;
?
;
_space_group_IT_number 11
_symmetry_cell_setting monoclinic
_symmetry_Int_Tables_number 11
_symmetry_space_group_name_Hall '-P 2yb'
_symmetry_space_group_name_H-M 'P 1 21/m 1'
_atom_sites_solution_hydrogens geom
_atom_sites_solution_primary direct
_atom_sites_solution_secondary difmap
_audit_creation_method SHELXL-97
_cell_angle_alpha 90.0
_cell_angle_beta 95.833(5)
_cell_angle_gamma 90.0
_cell_formula_units_Z 1
_cell_length_a 12.2461(9)
_cell_length_b 30.9771(9)
_cell_length_c 19.4645(8)
_cell_measurement_reflns_used 4892
_cell_measurement_temperature 100(2)
_cell_measurement_theta_max 64.99
_cell_measurement_theta_min 2.69
_cell_volume 7345.6(7)
_computing_cell_refinement
;
CrysAlis RED, Oxford Diffraction Ltd.,
Version 1.171.32.4 (release 27-04-2006 CrysAlis171 .NET)
(compiled Apr 27 2007,17:53:11)
;
_computing_data_collection
;
CrysAlis RED, Oxford Diffraction Ltd.,
Version 1.171.32.4 (release 27-04-2006 CrysAlis171 .NET)
(compiled Apr 27 2007,17:53:11)
;
_computing_data_reduction
;
CrysAlis RED, Oxford Diffraction Ltd.,
Version 1.171.32.4 (release 27-04-2006 CrysAlis171 .NET)
(compiled Apr 27 2007,17:53:11)
;
_computing_molecular_graphics 'X-Seed 2.0 (Barbour, 2001)'
_computing_publication_material 'SHELXL-97 (Sheldrick, 1997)'
_computing_structure_refinement 'SHELXL-97 (Sheldrick, 1997)'
_computing_structure_solution 'SHELXS-97 (Sheldrick, 1990)'
_diffrn_ambient_temperature 100(2)
_diffrn_detector_area_resol_mean 10.4738
_diffrn_measured_fraction_theta_full 0.996
_diffrn_measured_fraction_theta_max 0.996
_diffrn_measurement_device_type 'Oxford Diffraction Gemini-R Ultra, Ruby CCD'
_diffrn_measurement_method '\w scans'
_diffrn_radiation_monochromator graphite
_diffrn_radiation_source 'Enhance (Cu) X-ray Source'
_diffrn_radiation_type CuK\a
_diffrn_radiation_wavelength 1.54178
_diffrn_reflns_av_R_equivalents 0.0845
_diffrn_reflns_av_sigmaI/netI 0.1064
_diffrn_reflns_limit_h_max 14
_diffrn_reflns_limit_h_min -14
_diffrn_reflns_limit_k_max 34
_diffrn_reflns_limit_k_min -36
_diffrn_reflns_limit_l_max 20
_diffrn_reflns_limit_l_min -22
_diffrn_reflns_number 47574
_diffrn_reflns_theta_full 65.00
_diffrn_reflns_theta_max 65.00
_diffrn_reflns_theta_min 2.69
_exptl_absorpt_coefficient_mu 0.412
_exptl_absorpt_correction_T_max 0.9877
_exptl_absorpt_correction_T_min 0.9370
_exptl_absorpt_correction_type multi-scan
_exptl_absorpt_process_details
;
CrysAlis RED, Oxford Diffraction Ltd.,
Version 1.171.32.4 (release 27-04-2006 CrysAlis171 .NET)
(compiled Apr 27 2007,17:53:11)
Empirical absorption correction using spherical harmonics,
implemented in SCALE3 ABSPACK scaling algorithm.
;
_exptl_crystal_colour colorless
_exptl_crystal_density_diffrn 0.947
_exptl_crystal_density_meas ?
_exptl_crystal_density_method .
_exptl_crystal_description plate
_exptl_crystal_F_000 2248
_exptl_crystal_size_max 0.16
_exptl_crystal_size_mid 0.15
_exptl_crystal_size_min 0.03
_refine_diff_density_max 1.065
_refine_diff_density_min -0.444
_refine_diff_density_rms 0.124
_refine_ls_extinction_method none
_refine_ls_goodness_of_fit_ref 1.000
_refine_ls_hydrogen_treatment constr
_refine_ls_matrix_type full
_refine_ls_number_parameters 710
_refine_ls_number_reflns 12710
_refine_ls_number_restraints 161
_refine_ls_restrained_S_all 1.009
_refine_ls_R_factor_all 0.2129
_refine_ls_R_factor_gt 0.1337
_refine_ls_shift/su_max 0.000
_refine_ls_shift/su_mean 0.000
_refine_ls_structure_factor_coef Fsqd
_refine_ls_weighting_details 'calc w=1/[\s^2^(Fo^2^)+(0.1400P)^2^+25.0000P] where P=(Fo^2^+2Fc^2^)/3'
_refine_ls_weighting_scheme calc
_refine_ls_wR_factor_gt 0.3489
_refine_ls_wR_factor_ref 0.3837
_reflns_number_gt 5071
_reflns_number_total 12710
_reflns_threshold_expression >2sigma(I)
_cod_data_source_file b807511e.txt
_cod_data_source_block Complex1
_cod_original_sg_symbol_H-M 'P 21/m'
_cod_database_code 7004463

loop_
_symmetry_equiv_pos_as_xyz
'x, y, z'
'-x, y+1/2, -z'
'-x, -y, -z'
'x, -y-1/2, z'

loop_
_atom_site_label
_atom_site_type_symbol
_atom_site_fract_x
_atom_site_fract_y
_atom_site_fract_z
_atom_site_U_iso_or_equiv
_atom_site_adp_type
_atom_site_occupancy
_atom_site_symmetry_multiplicity
_atom_site_calc_flag
_atom_site_refinement_flags
_atom_site_disorder_assembly
_atom_site_disorder_group
O1 O 0.4260(6) 0.2500 -0.1811(3) 0.0627(18) Uani 1 2 d S . .
H1 H 0.4694 0.2286 -0.1822 0.094 Uiso 0.50 1 d P A 1
C11 C 0.3529(9) 0.2500 -0.2402(6) 0.064(3) Uani 1 2 d S . .
C12 C 0.3153(6) 0.2105(2) -0.2688(4) 0.066(2) Uani 1 1 d . . .
C13 C 0.2426(6) 0.2118(3) -0.3293(4) 0.070(2) Uani 1 1 d . . .
H13 H 0.2167 0.1852 -0.3491 0.084 Uiso 1 1 calc R . .
C14 C 0.2063(9) 0.2500 -0.3618(6) 0.074(3) Uani 1 2 d SD . .
C10 C 0.1237(8) 0.2500 -0.4256(6) 0.092(4) Uani 1 2 d SD . .
C17 C 0.0057(7) 0.2500 -0.4046(10) 0.159(6) Uiso 0.50 2 d SPD B 1
H171 H -0.0465(13) 0.2500 -0.4449(14) 0.238 Uiso 0.50 2 d SPD C 1
H172 H -0.0045(17) 0.2263(8) -0.3742(16) 0.238 Uiso 0.25 1 d PD D 1
C18 C 0.1390(12) 0.2096(2) -0.4698(5) 0.159(6) Uiso 0.50 1 d PD B 1
H181 H 0.0796 0.2081 -0.5075 0.238 Uiso 0.50 1 calc PRD B 1
H182 H 0.1375 0.1838 -0.4410 0.238 Uiso 0.50 1 calc PRD B 1
H183 H 0.2097 0.2113 -0.4892 0.238 Uiso 0.50 1 calc PR B 1
C17' C 0.1834(16) 0.2500 -0.4915(5) 0.159(6) Uiso 0.50 2 d SPD B 2
H17A H 0.131(2) 0.2500 -0.5319(7) 0.238 Uiso 0.50 2 d SPD E 2
H17B H 0.234(2) 0.2262(8) -0.4909(12) 0.238 Uiso 0.25 1 d PD F 2
C18' C 0.0501(7) 0.2097(2) -0.4265(8) 0.159(6) Uiso 0.50 1 d PD B 2
H18A H -0.0172 0.2147 -0.4571 0.238 Uiso 0.50 1 calc PR B 2
H18B H 0.0313 0.2038 -0.3796 0.238 Uiso 0.50 1 calc PR B 2
H18C H 0.0894 0.1849 -0.4432 0.238 Uiso 0.50 1 calc PR B 2
C1 C 0.3474(7) 0.1672(2) -0.2354(4) 0.069(2) Uani 1 1 d . . .
H11 H 0.3602 0.1714 -0.1848 0.083 Uiso 1 1 calc R . .
H12 H 0.2847 0.1471 -0.2444 0.083 Uiso 1 1 calc R . .
O2 O 0.5645(4) 0.18192(13) -0.1709(2) 0.0603(13) Uani 1 1 d . . .
H2 H 0.6161 0.1728 -0.1420 0.090 Uiso 0.50 1 d P G 1
H2' H 0.5180 0.2023 -0.1763 0.090 Uiso 0.50 1 d P H 2
C21 C 0.5514(7) 0.15388(19) -0.2277(4) 0.0573(19) Uani 1 1 d . . .
C22 C 0.6426(7) 0.13470(19) -0.2494(3) 0.0578(19) Uani 1 1 d . . .
C23 C 0.6284(8) 0.1061(2) -0.3047(4) 0.068(2) Uani 1 1 d . . .
H23 H 0.6914 0.0924 -0.3194 0.082 Uiso 1 1 calc R . .
C24 C 0.5293(9) 0.0968(2) -0.3386(4) 0.071(2) Uani 1 1 d . I .
C25 C 0.4379(8) 0.1172(2) -0.3158(4) 0.069(2) Uani 1 1 d . . .
H25 H 0.3673 0.1115 -0.3390 0.083 Uiso 1 1 calc R . .
C26 C 0.4474(7) 0.1462(2) -0.2594(4) 0.0617(19) Uani 1 1 d . . .
C20 C 0.5194(6) 0.06502(19) -0.3988(3) 0.078(3) Uani 1 1 d D . .
C27 C 0.6338(7) 0.0536(4) -0.4206(7) 0.072(4) Uiso 0.50 1 d PD I 1
H271 H 0.6790 0.0410 -0.3812 0.108 Uiso 0.50 1 calc PR I 1
H272 H 0.6692 0.0798 -0.4357 0.108 Uiso 0.50 1 calc PR I 1
H273 H 0.6257 0.0327 -0.4586 0.108 Uiso 0.50 1 calc PR I 1
C28 C 0.4686(9) 0.0220(3) -0.3789(6) 0.052(3) Uiso 0.50 1 d PD I 1
H281 H 0.3931 0.0269 -0.3683 0.078 Uiso 0.50 1 calc PR I 1
H282 H 0.5119 0.0100 -0.3382 0.078 Uiso 0.50 1 calc PR I 1
H283 H 0.4686 0.0016 -0.4174 0.078 Uiso 0.50 1 calc PR I 1
C29 C 0.4543(9) 0.0837(4) -0.4637(5) 0.060(4) Uiso 0.50 1 d PD I 1
H291 H 0.3778 0.0883 -0.4548 0.090 Uiso 0.50 1 calc PR I 1
H292 H 0.4569 0.0635 -0.5022 0.090 Uiso 0.50 1 calc PR I 1
H293 H 0.4868 0.1113 -0.4756 0.090 Uiso 0.50 1 calc PR I 1
C27' C 0.3945(7) 0.0592(6) -0.4169(10) 0.127(8) Uiso 0.50 1 d PD I 2
H27A H 0.3615 0.0489 -0.3761 0.190 Uiso 0.50 1 calc PR I 2
H27B H 0.3811 0.0381 -0.4543 0.190 Uiso 0.50 1 calc PR I 2
H27C H 0.3616 0.0870 -0.4317 0.190 Uiso 0.50 1 calc PR I 2
C28' C 0.5653(14) 0.0803(5) -0.4652(6) 0.114(7) Uiso 0.50 1 d PD I 2
H28A H 0.6455 0.0780 -0.4597 0.171 Uiso 0.50 1 calc PR I 2
H28B H 0.5441 0.1105 -0.4744 0.171 Uiso 0.50 1 calc PR I 2
H28C H 0.5356 0.0623 -0.5041 0.171 Uiso 0.50 1 calc PR I 2
C29' C 0.5640(12) 0.0198(3) -0.3790(7) 0.076(4) Uiso 0.50 1 d PD I 2
H29A H 0.6441 0.0211 -0.3700 0.114 Uiso 0.50 1 calc PR I 2
H29B H 0.5435 -0.0003 -0.4170 0.114 Uiso 0.50 1 calc PR I 2
H29C H 0.5327 0.0099 -0.3374 0.114 Uiso 0.50 1 calc PR I 2
C2 C 0.7570(6) 0.1423(2) -0.2141(3) 0.0583(19) Uani 1 1 d . . .
H21 H 0.7608 0.1716 -0.1937 0.070 Uiso 1 1 calc R . .
H22 H 0.8105 0.1410 -0.2490 0.070 Uiso 1 1 calc R . .
O3 O 0.7209(4) 0.15434(12) -0.0712(2) 0.0559(12) Uani 1 1 d . . .
H3 H 0.6945 0.1510 -0.0328 0.084 Uiso 0.50 1 d P J 1
H3' H 0.6722 0.1619 -0.1032 0.084 Uiso 0.50 1 d P K 2
C31 C 0.7702(6) 0.11612(19) -0.0893(3) 0.0513(17) Uani 1 1 d . . .
C32 C 0.8020(6) 0.08575(19) -0.0384(3) 0.0496(16) Uani 1 1 d . . .
C33 C 0.8472(5) 0.04722(19) -0.0590(3) 0.0493(16) Uani 1 1 d . . .
H33 H 0.8691 0.0262 -0.0248 0.059 Uiso 1 1 calc R . .
C34 C 0.8619(6) 0.0381(2) -0.1278(4) 0.0536(17) Uani 1 1 d . . .
C35 C 0.8348(6) 0.0702(2) -0.1752(4) 0.0548(17) Uani 1 1 d . . .
H35 H 0.8481 0.0655 -0.2219 0.066 Uiso 1 1 calc R . .
C36 C 0.7888(6) 0.10926(19) -0.1577(3) 0.0511(16) Uani 1 1 d . . .
C30 C 0.9136(6) -0.0042(2) -0.1489(4) 0.0591(18) Uani 1 1 d . . .
C37 C 0.8911(8) -0.0412(2) -0.0993(5) 0.100(3) Uani 1 1 d . . .
H371 H 0.9209 -0.0336 -0.0522 0.150 Uiso 1 1 calc R . .
H372 H 0.9263 -0.0677 -0.1136 0.150 Uiso 1 1 calc R . .
H373 H 0.8118 -0.0458 -0.1006 0.150 Uiso 1 1 calc R . .
C38 C 0.8718(10) -0.0165(3) -0.2230(5) 0.127(5) Uani 1 1 d . . .
H381 H 0.8865 0.0071 -0.2543 0.190 Uiso 1 1 calc R . .
H382 H 0.7926 -0.0219 -0.2260 0.190 Uiso 1 1 calc R . .
H383 H 0.9095 -0.0427 -0.2363 0.190 Uiso 1 1 calc R . .
C39 C 1.0365(6) 0.0018(3) -0.1439(4) 0.074(2) Uani 1 1 d . . .
H391 H 1.0637 0.0100 -0.0966 0.111 Uiso 1 1 calc R . .
H392 H 1.0544 0.0246 -0.1759 0.111 Uiso 1 1 calc R . .
H393 H 1.0712 -0.0252 -0.1561 0.111 Uiso 1 1 calc R . .
C3 C 0.7921(5) 0.09378(19) 0.0379(3) 0.0499(16) Uani 1 1 d . . .
H31 H 0.8520 0.0781 0.0654 0.060 Uiso 1 1 calc R . .
H32 H 0.8028 0.1250 0.0474 0.060 Uiso 1 1 calc R . .
O4 O 0.6083(4) 0.15051(12) 0.0402(2) 0.0548(12) Uani 1 1 d . . .
H4 H 0.5850 0.1684 0.0684 0.082 Uiso 0.50 1 d P L 1
H4' H 0.6464 0.1502 0.0061 0.082 Uiso 0.50 1 d P M 2
C41 C 0.5976(6) 0.10884(17) 0.0643(3) 0.0466(16) Uani 1 1 d . . .
C42 C 0.5012(6) 0.09688(18) 0.0897(3) 0.0490(16) Uani 1 1 d . . .
C43 C 0.4909(6) 0.05433(18) 0.1139(3) 0.0459(15) Uani 1 1 d . . .
H43 H 0.4252 0.0462 0.1326 0.055 Uiso 1 1 calc R . .
C44 C 0.5737(6) 0.02398(18) 0.1112(3) 0.0469(15) Uani 1 1 d . . .
C45 C 0.6702(6) 0.03784(19) 0.0849(3) 0.0490(16) Uani 1 1 d . . .
H45 H 0.7284 0.0178 0.0824 0.059 Uiso 1 1 calc R . .
C46 C 0.6838(5) 0.08009(18) 0.0624(3) 0.0457(15) Uani 1 1 d . . .
C40 C 0.5622(6) -0.02330(18) 0.1346(3) 0.0498(16) Uani 1 1 d . . .
C47 C 0.4543(6) -0.0311(2) 0.1640(4) 0.0613(19) Uani 1 1 d . . .
H471 H 0.4486 -0.0117 0.2033 0.092 Uiso 1 1 calc R . .
H472 H 0.4508 -0.0611 0.1793 0.092 Uiso 1 1 calc R . .
H473 H 0.3935 -0.0254 0.1284 0.092 Uiso 1 1 calc R . .
C48 C 0.5667(7) -0.05257(19) 0.0712(4) 0.070(2) Uani 1 1 d . . .
H481 H 0.5628 -0.0829 0.0853 0.105 Uiso 1 1 calc R . .
H482 H 0.6357 -0.0476 0.0509 0.105 Uiso 1 1 calc R . .
H483 H 0.5047 -0.0460 0.0370 0.105 Uiso 1 1 calc R . .
C49 C 0.6562(6) -0.0350(2) 0.1891(3) 0.0593(19) Uani 1 1 d . . .
H491 H 0.6534 -0.0164 0.2296 0.089 Uiso 1 1 calc R . .
H492 H 0.7265 -0.0309 0.1699 0.089 Uiso 1 1 calc R . .
H493 H 0.6492 -0.0653 0.2026 0.089 Uiso 1 1 calc R . .
C4 C 0.4047(6) 0.12787(19) 0.0924(3) 0.0508(16) Uani 1 1 d . . .
H41 H 0.4060 0.1495 0.0550 0.061 Uiso 1 1 calc R . .
H42 H 0.3352 0.1115 0.0844 0.061 Uiso 1 1 calc R . .
O5 O 0.5225(4) 0.20711(12) 0.1219(2) 0.0534(12) Uani 1 1 d . . .
H5 H 0.5256 0.2343 0.1267 0.080 Uiso 0.50 1 d P N 1
H5' H 0.5466 0.1871 0.0976 0.080 Uiso 0.50 1 d P O 2
C51 C 0.4680(5) 0.18930(17) 0.1739(3) 0.0445(15) Uani 1 1 d . . .
C52 C 0.4748(5) 0.20930(17) 0.2379(3) 0.0435(15) Uani 1 1 d . . .
C53 C 0.4197(5) 0.19080(18) 0.2904(3) 0.0445(15) Uani 1 1 d . . .
H53 H 0.4242 0.2045 0.3343 0.053 Uiso 1 1 calc R . .
C54 C 0.3586(5) 0.15301(18) 0.2803(3) 0.0448(15) Uani 1 1 d . . .
C55 C 0.3543(5) 0.13419(18) 0.2150(3) 0.0476(16) Uani 1 1 d . . .
H55 H 0.3126 0.1085 0.2066 0.057 Uiso 1 1 calc R . .
C56 C 0.4082(5) 0.15115(18) 0.1615(3) 0.0458(15) Uani 1 1 d . . .
C50 C 0.2954(6) 0.1329(2) 0.3358(4) 0.0536(17) Uani 1 1 d . . .
C57 C 0.3205(7) 0.1564(2) 0.4051(4) 0.071(2) Uani 1 1 d . . .
H571 H 0.2920 0.1859 0.4010 0.106 Uiso 1 1 calc R . .
H572 H 0.4001 0.1572 0.4174 0.106 Uiso 1 1 calc R . .
H573 H 0.2855 0.1410 0.4410 0.106 Uiso 1 1 calc R . .
C58 C 0.1731(6) 0.1358(3) 0.3129(4) 0.076(2) Uani 1 1 d . . .
H581 H 0.1515 0.1662 0.3078 0.115 Uiso 1 1 calc R . .
H582 H 0.1319 0.1221 0.3476 0.115 Uiso 1 1 calc R . .
H583 H 0.1571 0.1210 0.2685 0.115 Uiso 1 1 calc R . .
C59 C 0.3331(7) 0.0856(2) 0.3475(4) 0.065(2) Uani 1 1 d . . .
H591 H 0.3171 0.0693 0.3046 0.098 Uiso 1 1 calc R . .
H592 H 0.2939 0.0727 0.3838 0.098 Uiso 1 1 calc R . .
H593 H 0.4122 0.0850 0.3616 0.098 Uiso 1 1 calc R . .
C5 C 0.5420(8) 0.2500 0.2526(5) 0.046(2) Uani 1 2 d S . .
H51 H 0.6042 0.2500 0.2239 0.055 Uiso 1 2 calc SR . .
H52 H 0.5728 0.2500 0.3017 0.055 Uiso 1 2 calc SR . .
C1A C 0.7242(6) 0.0937(2) 0.2457(3) 0.0539(17) Uani 1 1 d . . .
H1A H 0.6936 0.0824 0.1926 0.065 Uiso 1 1 calc R . .
C2A C 0.6495(6) 0.12483(19) 0.2888(3) 0.0519(17) Uani 1 1 d . . .
H2A H 0.5659 0.1354 0.2664 0.062 Uiso 1 1 calc R . .
B3A B 0.6640(7) 0.0717(2) 0.3131(4) 0.057(2) Uani 1 1 d . . .
H3A H 0.5972 0.0468 0.3083 0.068 Uiso 1 1 calc R . .
B4A B 0.8000(7) 0.0590(2) 0.2979(5) 0.059(2) Uani 1 1 d . . .
H4A H 0.8237 0.0255 0.2834 0.070 Uiso 1 1 calc R . .
B5A B 0.8587(7) 0.1053(3) 0.2617(5) 0.062(2) Uani 1 1 d . . .
H5A H 0.9207 0.1020 0.2235 0.074 Uiso 1 1 calc R . .
B6A B 0.7596(7) 0.1473(2) 0.2541(5) 0.061(2) Uani 1 1 d . . .
H6A H 0.7550 0.1714 0.2111 0.073 Uiso 1 1 calc R . .
B7A B 0.6677(7) 0.1143(3) 0.3741(4) 0.060(2) Uani 1 1 d . . .
H7A H 0.6029 0.1176 0.4104 0.072 Uiso 1 1 calc R . .
B8A B 0.7672(7) 0.0729(3) 0.3819(4) 0.062(2) Uani 1 1 d . . .
H8A H 0.7695 0.0483 0.4243 0.074 Uiso 1 1 calc R . .
B9A B 0.8897(8) 0.0933(3) 0.3520(5) 0.063(2) Uani 1 1 d . . .
H9A H 0.9731 0.0824 0.3742 0.075 Uiso 1 1 calc R . .
B10A B 0.8632(7) 0.1479(3) 0.3243(5) 0.065(2) Uani 1 1 d . . .
H10A H 0.9294 0.1730 0.3284 0.079 Uiso 1 1 calc R . .
B11A B 0.7273(7) 0.1606(3) 0.3379(4) 0.060(2) Uani 1 1 d . . .
H11A H 0.7017 0.1941 0.3503 0.072 Uiso 1 1 calc R . .
B12A B 0.8079(7) 0.1276(3) 0.3988(5) 0.064(2) Uani 1 1 d . . .
H12A H 0.8371 0.1393 0.4520 0.077 Uiso 1 1 calc R . .
C1B C 0.5080(8) 0.2500 -0.3897(5) 0.063(3) Uiso 1 2 d SD . .
H1B H 0.4358 0.2500 -0.3587 0.076 Uiso 1 2 calc SR P 1
C2B C 0.5856(11) 0.2069(4) -0.3939(9) 0.068(2) Uiso 0.50 1 d PD . 1
H2B H 0.5703 0.1763 -0.3656 0.082 Uiso 0.50 1 calc PR . 1
B3B B 0.4969(10) 0.2214(4) -0.4627(6) 0.115(4) Uiso 1 1 d D . .
H3B H 0.4231 0.2018 -0.4817 0.138 Uiso 1 1 calc R Q 1
B5B B 0.5853(16) 0.2949(5) -0.3890(11) 0.068(2) Uiso 0.50 1 d PD . 2
H5B H 0.5705 0.3248 -0.3589 0.082 Uiso 0.50 1 calc PR . 2
B6B B 0.6364(11) 0.2500 -0.3466(6) 0.071(4) Uiso 1 2 d SD . .
H6B H 0.6540 0.2500 -0.2890 0.086 Uiso 1 2 calc SR R 1
B7B B 0.6294(9) 0.2041(3) -0.4743(6) 0.105(4) Uiso 1 1 d D . .
H7B H 0.6448 0.1734 -0.5020 0.127 Uiso 1 1 calc R . 1
B8B B 0.5734(15) 0.2500 -0.5174(8) 0.140(8) Uiso 1 2 d SD . .
H8B H 0.5502 0.2500 -0.5746 0.168 Uiso 1 2 calc SR . .
B11B B 0.7169(7) 0.2213(3) -0.4018(5) 0.076(3) Uiso 1 1 d D . .
H11B H 0.7901 0.2019 -0.3810 0.091 Uiso 1 1 calc R S 1
B12B B 0.7128(11) 0.2500 -0.4813(7) 0.081(4) Uiso 1 2 d SD . .
H12B H 0.7834 0.2500 -0.5137 0.097 Uiso 1 2 calc SR . .
C1C C 0.1633(15) 0.2257(5) 0.1741(9) 0.112(3) Uiso 0.50 1 d PD . .
H1C H 0.2300 0.2085 0.2069 0.134 Uiso 0.50 1 calc PR . .
B3C B 0.1999(18) 0.2500 0.1022(13) 0.112(3) Uiso 0.50 2 d SPD . .
H3C H 0.2838 0.2500 0.0840 0.134 Uiso 0.50 2 calc SPR . .
B4C B 0.1158(16) 0.2041(5) 0.0964(10) 0.112(3) Uiso 0.50 1 d PD . .
H4C H 0.1434 0.1728 0.0752 0.134 Uiso 0.50 1 calc PR . .
B5C B 0.0349(16) 0.2042(5) 0.1650(9) 0.112(3) Uiso 0.50 1 d PD . .
H5C H 0.0102 0.1731 0.1886 0.134 Uiso 0.50 1 calc PR . .
B6C B 0.068(2) 0.2500 0.2171(12) 0.112(3) Uiso 0.50 2 d SPD . .
H6C H 0.0646 0.2500 0.2744 0.134 Uiso 0.50 2 calc SPR . .
B8C B 0.084(2) 0.2500 0.0437(12) 0.112(3) Uiso 0.50 2 d SPD . .
H8C H 0.0909 0.2500 -0.0133 0.134 Uiso 0.50 2 calc SPR . .
B9C B -0.0232(16) 0.2223(5) 0.0823(10) 0.112(3) Uiso 0.50 1 d PD . .
H9C H -0.0886 0.2038 0.0504 0.134 Uiso 0.50 1 calc PR . .
B10C B -0.051(2) 0.2500 0.1545(14) 0.112(3) Uiso 0.50 2 d SPD . .
H10C H -0.1364 0.2500 0.1710 0.134 Uiso 0.50 2 calc SPR . .
C61 C 0.9308(16) -0.0475(5) 0.4183(10) 0.144(4) Uiso 0.50 1 d PD T 1
H61A H 0.9610 -0.0247 0.3899 0.173 Uiso 0.50 1 calc PR T 1
H61B H 0.8939 -0.0339 0.4558 0.173 Uiso 0.50 1 calc PR T 1
C62 C 1.0181(16) -0.0789(7) 0.4461(7) 0.144(4) Uiso 0.50 1 d PD T 1
H62A H 0.9858 -0.1063 0.4609 0.173 Uiso 0.50 1 calc PR T 1
H62B H 1.0659 -0.0665 0.4853 0.173 Uiso 0.50 1 calc PR T 1
C63 C 1.0795(11) -0.0853(7) 0.3835(10) 0.144(4) Uiso 0.50 1 d PD T 1
H63A H 1.1517 -0.0992 0.3956 0.173 Uiso 0.50 1 calc PR T 1
H63B H 1.0899 -0.0578 0.3593 0.173 Uiso 0.50 1 calc PR T 1
C64 C 1.0007(17) -0.1149(5) 0.3415(10) 0.144(4) Uiso 0.50 1 d PD T 1
H64A H 1.0362 -0.1297 0.3046 0.173 Uiso 0.50 1 calc PR T 1
H64B H 0.9683 -0.1366 0.3708 0.173 Uiso 0.50 1 calc PR T 1
C65 C 0.9170(16) -0.0824(7) 0.3126(7) 0.144(4) Uiso 0.50 1 d PD T 1
H65A H 0.8702 -0.0938 0.2722 0.173 Uiso 0.50 1 calc PR T 1
H65B H 0.9515 -0.0549 0.3001 0.173 Uiso 0.50 1 calc PR T 1
C66 C 0.8544(11) -0.0773(7) 0.3749(10) 0.144(4) Uiso 0.50 1 d PD T 1
H66A H 0.8452 -0.1053 0.3983 0.173 Uiso 0.50 1 calc PR T 1
H66B H 0.7815 -0.0640 0.3627 0.173 Uiso 0.50 1 calc PR T 1
O1W O 0.136(3) 0.1147(13) -0.0613(19) 0.159(5) Uiso 0.25 1 d P U 1
O2W O 0.330(2) 0.2500 -0.0152(13) 0.159(5) Uiso 0.50 2 d SP . .
O3W O 0.984(3) 0.2330(10) -0.2084(16) 0.159(5) Uiso 0.25 1 d P . .
O4W O 0.858(3) -0.0460(12) 0.4925(19) 0.159(5) Uiso 0.25 1 d P V 2
O5W O 0.104(3) 0.1541(13) -0.1026(19) 0.159(5) Uiso 0.25 1 d P W 2

loop_
_atom_site_aniso_label
_atom_site_aniso_U_11
_atom_site_aniso_U_22
_atom_site_aniso_U_33
_atom_site_aniso_U_23
_atom_site_aniso_U_13
_atom_site_aniso_U_12
O1 0.071(5) 0.052(4) 0.067(4) 0.000 0.016(4) 0.000
C11 0.059(7) 0.064(7) 0.070(7) 0.000 0.016(6) 0.000
C12 0.060(5) 0.066(5) 0.076(5) -0.001(4) 0.026(4) -0.014(4)
C13 0.058(5) 0.080(5) 0.075(5) -0.004(4) 0.016(4) -0.016(4)
C14 0.056(7) 0.098(9) 0.068(7) 0.000 0.015(6) 0.000
C10 0.044(7) 0.144(13) 0.089(9) 0.000 0.020(6) 0.000
C1 0.078(6) 0.060(5) 0.071(5) 0.006(4) 0.015(4) -0.026(4)
O2 0.087(4) 0.039(2) 0.056(3) -0.008(2) 0.015(2) 0.002(2)
C21 0.084(6) 0.029(3) 0.061(4) 0.003(3) 0.015(4) -0.009(4)
C22 0.093(6) 0.028(3) 0.055(4) 0.006(3) 0.020(4) 0.002(4)
C23 0.126(8) 0.029(3) 0.052(4) 0.002(3) 0.018(5) 0.009(4)
C24 0.131(8) 0.027(3) 0.055(4) 0.004(3) 0.007(5) 0.002(4)
C25 0.115(7) 0.032(3) 0.058(4) 0.009(3) 0.001(4) -0.021(4)
C26 0.085(6) 0.033(3) 0.069(5) 0.005(3) 0.018(4) -0.012(4)
C20 0.133(8) 0.041(4) 0.060(4) 0.002(3) 0.008(5) -0.005(5)
C2 0.080(5) 0.038(3) 0.061(4) 0.002(3) 0.029(4) 0.003(4)
O3 0.082(3) 0.029(2) 0.059(3) -0.0031(18) 0.021(2) 0.002(2)
C31 0.062(5) 0.032(3) 0.063(4) -0.002(3) 0.022(3) -0.004(3)
C32 0.054(4) 0.031(3) 0.065(4) 0.000(3) 0.013(3) -0.006(3)
C33 0.057(4) 0.034(3) 0.058(4) -0.002(3) 0.014(3) -0.001(3)
C34 0.049(4) 0.038(3) 0.075(5) -0.009(3) 0.011(3) -0.003(3)
C35 0.060(5) 0.043(4) 0.064(4) -0.007(3) 0.022(3) -0.005(3)
C36 0.063(5) 0.034(3) 0.059(4) 0.000(3) 0.021(3) -0.004(3)
C30 0.064(5) 0.042(4) 0.073(5) -0.008(3) 0.014(4) 0.004(4)
C37 0.122(8) 0.034(4) 0.156(9) -0.003(5) 0.071(7) 0.005(5)
C38 0.176(11) 0.075(6) 0.114(8) -0.052(6) -0.057(7) 0.063(7)
C39 0.067(5) 0.070(5) 0.088(6) -0.007(4) 0.017(4) 0.015(4)
C3 0.057(4) 0.031(3) 0.063(4) -0.004(3) 0.013(3) 0.000(3)
O4 0.084(3) 0.028(2) 0.056(3) 0.0000(18) 0.022(2) 0.000(2)
C41 0.070(5) 0.024(3) 0.047(3) -0.002(2) 0.014(3) -0.003(3)
C42 0.066(5) 0.029(3) 0.052(4) -0.008(3) 0.007(3) -0.002(3)
C43 0.055(4) 0.033(3) 0.051(4) -0.004(3) 0.011(3) -0.006(3)
C44 0.060(4) 0.034(3) 0.047(3) -0.006(3) 0.008(3) -0.002(3)
C45 0.063(5) 0.034(3) 0.050(4) -0.004(3) 0.010(3) 0.001(3)
C46 0.058(4) 0.033(3) 0.047(3) -0.004(3) 0.011(3) -0.003(3)
C40 0.062(4) 0.031(3) 0.058(4) -0.001(3) 0.015(3) -0.005(3)
C47 0.079(5) 0.034(3) 0.072(5) 0.007(3) 0.011(4) -0.004(4)
C48 0.115(7) 0.028(3) 0.066(5) -0.007(3) 0.014(4) -0.006(4)
C49 0.079(5) 0.036(3) 0.064(4) 0.006(3) 0.013(4) -0.001(4)
C4 0.063(5) 0.035(3) 0.055(4) -0.003(3) 0.009(3) 0.003(3)
O5 0.081(3) 0.026(2) 0.057(3) 0.0013(18) 0.026(2) 0.000(2)
C51 0.053(4) 0.024(3) 0.058(4) 0.006(3) 0.011(3) 0.005(3)
C52 0.052(4) 0.025(3) 0.054(4) 0.000(3) 0.008(3) 0.003(3)
C53 0.049(4) 0.030(3) 0.056(4) -0.001(3) 0.013(3) 0.004(3)
C54 0.043(4) 0.034(3) 0.060(4) -0.003(3) 0.015(3) 0.003(3)
C55 0.051(4) 0.027(3) 0.066(4) -0.002(3) 0.012(3) -0.003(3)
C56 0.049(4) 0.026(3) 0.063(4) -0.006(3) 0.009(3) 0.005(3)
C50 0.054(4) 0.041(3) 0.069(4) -0.004(3) 0.022(3) -0.008(3)
C57 0.096(6) 0.050(4) 0.070(5) -0.003(3) 0.030(4) -0.012(4)
C58 0.056(5) 0.075(5) 0.101(6) 0.005(5) 0.023(4) -0.007(4)
C59 0.081(6) 0.040(4) 0.077(5) 0.006(3) 0.017(4) -0.012(4)
C5 0.060(6) 0.025(4) 0.054(5) 0.000 0.008(4) 0.000
C1A 0.064(5) 0.039(3) 0.060(4) -0.004(3) 0.015(3) -0.001(3)
C2A 0.057(4) 0.038(3) 0.061(4) -0.002(3) 0.010(3) 0.007(3)
B3A 0.062(5) 0.039(4) 0.070(5) 0.004(4) 0.013(4) 0.001(4)
B4A 0.057(5) 0.036(4) 0.085(6) -0.003(4) 0.015(4) 0.004(4)
B5A 0.058(5) 0.048(4) 0.084(6) -0.003(4) 0.030(5) 0.002(4)
B6A 0.066(6) 0.041(4) 0.078(6) 0.007(4) 0.020(5) 0.004(4)
B7A 0.065(6) 0.056(5) 0.062(5) -0.002(4) 0.018(4) 0.001(4)
B8A 0.069(6) 0.049(5) 0.068(5) 0.009(4) 0.012(4) 0.000(4)
B9A 0.057(5) 0.045(4) 0.086(6) -0.001(4) 0.007(5) 0.000(4)
B10A 0.057(5) 0.038(4) 0.102(7) -0.008(4) 0.010(5) -0.001(4)
B11A 0.063(6) 0.040(4) 0.076(6) -0.009(4) 0.004(4) 0.007(4)
B12A 0.064(6) 0.053(5) 0.075(6) -0.008(4) 0.006(4) 0.005(4)

loop_
_atom_type_symbol
_atom_type_description
_atom_type_scat_dispersion_real
_atom_type_scat_dispersion_imag
_atom_type_scat_source
C C 0.0181 0.0091 'International Tables Vol C Tables 4.2.6.8 and 6.1.1.4'
H H 0.0000 0.0000 'International Tables Vol C Tables 4.2.6.8 and 6.1.1.4'
B B 0.0090 0.0039 'International Tables Vol C Tables 4.2.6.8 and 6.1.1.4'
O O 0.0492 0.0322 'International Tables Vol C Tables 4.2.6.8 and 6.1.1.4'

loop_
_geom_angle_atom_site_label_1
_geom_angle_atom_site_label_2
_geom_angle_atom_site_label_3
_geom_angle
_geom_angle_site_symmetry_1
_geom_angle_site_symmetry_3
_geom_angle_publ_flag
O1 C11 C12 119.2(5) . . ?
O1 C11 C12 119.2(5) . 4_565 ?
C12 C11 C12 121.5(10) . 4_565 ?
C11 C12 C13 117.6(8) . . ?
C11 C12 C1 122.6(7) . . ?
C13 C12 C1 119.8(7) . . ?
C14 C13 C12 123.4(8) . . ?
C13 C14 C13 116.3(10) . 4_565 ?
C13 C14 C10 121.7(5) . . ?
C13 C14 C10 121.7(5) 4_565 . ?
C14 C10 C18' 110.4(7) . 4_565 ?
C14 C10 C18' 110.4(7) . . ?
C18' C10 C18' 108.5(7) 4_565 . ?
C14 C10 C17' 110.4(7) . . ?
C18' C10 C17' 108.5(7) 4_565 . ?
C18' C10 C17' 108.5(7) . . ?
C14 C10 C18 110.4(7) . . ?
C18' C10 C18 139.2(14) 4_565 . ?
C18' C10 C18 55.9(3) . . ?
C17' C10 C18 55.9(3) . . ?
C14 C10 C18 110.4(7) . 4_565 ?
C18' C10 C18 55.9(3) 4_565 4_565 ?
C18' C10 C18 139.2(14) . 4_565 ?
C17' C10 C18 55.9(3) . 4_565 ?
C18 C10 C18 108.6(7) . 4_565 ?
C14 C10 C17 110.3(7) . . ?
C18' C10 C17 55.9(3) 4_565 . ?
C18' C10 C17 55.9(3) . . ?
C17' C10 C17 139.3(14) . . ?
C18 C10 C17 108.6(7) . . ?
C18 C10 C17 108.6(7) 4_565 . ?
C26 C1 C12 115.6(6) . . ?
C22 C21 C26 122.1(7) . . ?
C22 C21 O2 118.8(7) . . ?
C26 C21 O2 119.1(7) . . ?
C21 C22 C23 118.3(8) . . ?
C21 C22 C2 122.5(6) . . ?
C23 C22 C2 119.2(7) . . ?
C24 C23 C22 123.2(8) . . ?
C23 C24 C25 117.3(7) . . ?
C23 C24 C20 120.6(8) . . ?
C25 C24 C20 122.1(8) . . ?
C24 C25 C26 121.9(8) . . ?
C21 C26 C25 117.2(8) . . ?
C21 C26 C1 122.0(7) . . ?
C25 C26 C1 120.7(8) . . ?
C24 C20 C28 111.6(7) . . ?
C24 C20 C28' 116.0(9) . . ?
C28 C20 C28' 132.2(10) . . ?
C24 C20 C29 112.5(7) . . ?
C28 C20 C29 110.2(5) . . ?
C28' C20 C29 52.8(7) . . ?
C24 C20 C29' 113.4(7) . . ?
C28 C20 C29' 44.7(6) . . ?
C28' C20 C29' 109.9(6) . . ?
C29 C20 C29' 133.7(9) . . ?
C24 C20 C27' 104.5(10) . . ?
C28 C20 C27' 62.7(6) . . ?
C28' C20 C27' 106.4(6) . . ?
C29 C20 C27' 55.8(7) . . ?
C29' C20 C27' 105.7(6) . . ?
C24 C20 C27 110.8(8) . . ?
C28 C20 C27 105.7(5) . . ?
C28' C20 C27 54.6(6) . . ?
C29 C20 C27 105.7(5) . . ?
C29' C20 C27 63.3(6) . . ?
C27' C20 C27 144.6(11) . . ?
C22 C2 C36 112.3(6) . . ?
C36 C31 O3 119.4(6) . . ?
C36 C31 C32 121.2(6) . . ?
O3 C31 C32 119.4(6) . . ?
C33 C32 C31 117.7(6) . . ?
C33 C32 C3 119.6(6) . . ?
C31 C32 C3 122.7(6) . . ?
C32 C33 C34 122.9(6) . . ?
C35 C34 C33 116.8(6) . . ?
C35 C34 C30 121.1(6) . . ?
C33 C34 C30 121.9(6) . . ?
C34 C35 C36 122.7(6) . . ?
C31 C36 C35 118.6(6) . . ?
C31 C36 C2 122.3(6) . . ?
C35 C36 C2 119.2(6) . . ?
C39 C30 C34 108.4(6) . . ?
C39 C30 C38 109.1(7) . . ?
C34 C30 C38 111.1(6) . . ?
C39 C30 C37 107.0(7) . . ?
C34 C30 C37 111.3(6) . . ?
C38 C30 C37 109.9(7) . . ?
C46 C3 C32 114.8(5) . . ?
C42 C41 C46 121.4(5) . . ?
C42 C41 O4 119.1(6) . . ?
C46 C41 O4 119.5(6) . . ?
C41 C42 C43 118.8(6) . . ?
C41 C42 C4 122.6(5) . . ?
C43 C42 C4 118.7(6) . . ?
C44 C43 C42 122.0(6) . . ?
C43 C44 C45 116.9(6) . . ?
C43 C44 C40 122.8(6) . . ?
C45 C44 C40 120.2(6) . . ?
C46 C45 C44 122.2(6) . . ?
C41 C46 C45 118.7(6) . . ?
C41 C46 C3 121.5(5) . . ?
C45 C46 C3 119.8(6) . . ?
C47 C40 C49 109.0(6) . . ?
C47 C40 C48 108.3(6) . . ?
C49 C40 C48 109.3(6) . . ?
C47 C40 C44 111.8(5) . . ?
C49 C40 C44 110.2(5) . . ?
C48 C40 C44 108.1(5) . . ?
C56 C4 C42 112.1(5) . . ?
O5 C51 C52 119.4(5) . . ?
O5 C51 C56 119.6(5) . . ?
C52 C51 C56 121.0(6) . . ?
C51 C52 C53 118.9(5) . . ?
C51 C52 C5 121.5(6) . . ?
C53 C52 C5 119.6(6) . . ?
C54 C53 C52 122.1(6) . . ?
C53 C54 C55 116.8(6) . . ?
C53 C54 C50 123.2(6) . . ?
C55 C54 C50 120.1(5) . . ?
C56 C55 C54 123.2(6) . . ?
C55 C56 C51 118.0(6) . . ?
C55 C56 C4 120.6(5) . . ?
C51 C56 C4 121.3(6) . . ?
C58 C50 C54 108.9(6) . . ?
C58 C50 C57 109.5(6) . . ?
C54 C50 C57 111.0(5) . . ?
C58 C50 C59 111.6(6) . . ?
C54 C50 C59 109.0(5) . . ?
C57 C50 C59 106.8(6) . . ?
C52 C5 C52 112.4(7) . 4_565 ?
C2A C1A B5A 111.8(5) . . ?
C2A C1A B4A 111.9(5) . . ?
B5A C1A B4A 63.7(5) . . ?
C2A C1A B3A 62.0(4) . . ?
B5A C1A B3A 115.7(6) . . ?
B4A C1A B3A 62.5(5) . . ?
C2A C1A B6A 61.8(4) . . ?
B5A C1A B6A 62.9(5) . . ?
B4A C1A B6A 116.1(6) . . ?
B3A C1A B6A 116.0(5) . . ?
C1A C2A B7A 111.7(5) . . ?
C1A C2A B11A 111.5(6) . . ?
B7A C2A B11A 63.9(5) . . ?
C1A C2A B6A 61.9(4) . . ?
B7A C2A B6A 115.8(6) . . ?
B11A C2A B6A 62.4(5) . . ?
C1A C2A B3A 61.6(4) . . ?
B7A C2A B3A 62.9(4) . . ?
B11A C2A B3A 115.8(6) . . ?
B6A C2A B3A 115.7(6) . . ?
C1A B3A C2A 56.4(4) . . ?
C1A B3A B8A 104.2(6) . . ?
C2A B3A B8A 103.7(6) . . ?
C1A B3A B4A 58.2(4) . . ?
C2A B3A B4A 103.9(6) . . ?
B8A B3A B4A 60.8(5) . . ?
C1A B3A B7A 103.4(5) . . ?
C2A B3A B7A 57.6(4) . . ?
B8A B3A B7A 60.2(5) . . ?
B4A B3A B7A 108.5(6) . . ?
C1A B4A B3A 59.2(4) . . ?
C1A B4A B8A 103.7(5) . . ?
B3A B4A B8A 59.1(5) . . ?
C1A B4A B5A 57.9(4) . . ?
B3A B4A B5A 108.2(5) . . ?
B8A B4A B5A 107.9(6) . . ?
C1A B4A B9A 104.0(5) . . ?
B3A B4A B9A 107.6(6) . . ?
B8A B4A B9A 59.8(5) . . ?
B5A B4A B9A 60.4(5) . . ?
C1A B5A B6A 59.5(4) . . ?
C1A B5A B4A 58.4(4) . . ?
B6A B5A B4A 108.8(6) . . ?
C1A B5A B10A 104.1(6) . . ?
B6A B5A B10A 59.4(5) . . ?
B4A B5A B10A 108.0(6) . . ?
C1A B5A B9A 104.0(6) . . ?
B6A B5A B9A 107.9(6) . . ?
B4A B5A B9A 60.0(5) . . ?
B10A B5A B9A 59.9(5) . . ?
C2A B6A C1A 56.3(4) . . ?
C2A B6A B11A 58.1(4) . . ?
C1A B6A B11A 103.6(6) . . ?
C2A B6A B10A 103.3(6) . . ?
C1A B6A B10A 103.8(6) . . ?
B11A B6A B10A 59.6(5) . . ?
C2A B6A B5A 103.2(5) . . ?
C1A B6A B5A 57.6(4) . . ?
B11A B6A B5A 108.0(6) . . ?
B10A B6A B5A 60.8(5) . . ?
C2A B7A B8A 104.3(6) . . ?
C2A B7A B3A 59.5(4) . . ?
B8A B7A B3A 59.1(5) . . ?
C2A B7A B12A 104.5(6) . . ?
B8A B7A B12A 60.5(5) . . ?
B3A B7A B12A 108.2(6) . . ?
C2A B7A B11A 58.3(4) . . ?
B8A B7A B11A 108.1(6) . . ?
B3A B7A B11A 108.5(6) . . ?
B12A B7A B11A 60.0(5) . . ?
B3A B8A B7A 60.7(5) . . ?
B3A B8A B4A 60.1(5) . . ?
B7A B8A B4A 108.4(6) . . ?
B3A B8A B9A 109.0(6) . . ?
B7A B8A B9A 108.1(6) . . ?
B4A B8A B9A 60.5(5) . . ?
B3A B8A B12A 109.2(6) . . ?
B7A B8A B12A 60.2(5) . . ?
B4A B8A B12A 108.4(6) . . ?
B9A B8A B12A 59.7(5) . . ?
B12A B9A B8A 60.4(5) . . ?
B12A B9A B4A 108.2(6) . . ?
B8A B9A B4A 59.6(5) . . ?
B12A B9A B10A 59.7(5) . . ?
B8A B9A B10A 107.5(6) . . ?
B4A B9A B10A 107.5(6) . . ?
B12A B9A B5A 107.7(6) . . ?
B8A B9A B5A 107.0(6) . . ?
B4A B9A B5A 59.5(5) . . ?
B10A B9A B5A 59.9(5) . . ?
B11A B10A B6A 60.1(5) . . ?
B11A B10A B12A 60.7(5) . . ?
B6A B10A B12A 108.9(6) . . ?
B11A B10A B5A 107.6(6) . . ?
B6A B10A B5A 59.7(5) . . ?
B12A B10A B5A 107.9(6) . . ?
B11A B10A B9A 108.2(6) . . ?
B6A B10A B9A 108.4(6) . . ?
B12A B10A B9A 59.7(5) . . ?
B5A B10A B9A 60.2(5) . . ?
C2A B11A B10A 104.9(6) . . ?
C2A B11A B6A 59.4(4) . . ?
B10A B11A B6A 60.3(5) . . ?
C2A B11A B12A 104.1(5) . . ?
B10A B11A B12A 60.2(5) . . ?
B6A B11A B12A 108.7(6) . . ?
C2A B11A B7A 57.9(4) . . ?
B10A B11A B7A 108.1(6) . . ?
B6A B11A B7A 108.4(6) . . ?
B12A B11A B7A 59.9(5) . . ?
B9A B12A B10A 60.7(5) . . ?
B9A B12A B7A 107.5(6) . . ?
B10A B12A B7A 107.3(6) . . ?
B9A B12A B11A 107.7(6) . . ?
B10A B12A B11A 59.1(5) . . ?
B7A B12A B11A 60.0(5) . . ?
B9A B12A B8A 59.9(5) . . ?
B10A B12A B8A 107.8(6) . . ?
B7A B12A B8A 59.2(5) . . ?
B11A B12A B8A 107.1(6) . . ?
C2B C1B C2B 108.5(11) 4_565 . ?
C2B C1B B3B 112.7(9) 4_565 . ?
C2B C1B B3B 61.6(6) . . ?
C2B C1B B3B 61.6(6) 4_565 4_565 ?
C2B C1B B3B 112.7(9) . 4_565 ?
B3B C1B B3B 64.1(8) . 4_565 ?
C2B C1B B5B 3.6(12) 4_565 . ?
C2B C1B B5B 110.1(8) . . ?
B3B C1B B5B 116.3(10) . . ?
B3B C1B B5B 64.2(9) 4_565 . ?
C2B C1B B5B 110.1(8) 4_565 4_565 ?
C2B C1B B5B 3.6(12) . 4_565 ?
B3B C1B B5B 64.2(9) . 4_565 ?
B3B C1B B5B 116.3(10) 4_565 4_565 ?
B5B C1B B5B 111.6(14) . 4_565 ?
C2B C1B B6B 61.1(6) 4_565 . ?
C2B C1B B6B 61.1(6) . . ?
B3B C1B B6B 114.2(7) . . ?
B3B C1B B6B 114.2(7) 4_565 . ?
B5B C1B B6B 60.4(8) . . ?
B5B C1B B6B 60.4(8) 4_565 . ?
C1B C2B B11B 110.5(9) . . ?
C1B C2B B3B 59.8(7) . . ?
B11B C2B B3B 113.3(10) . . ?
C1B C2B B6B 61.2(7) . . ?
B11B C2B B6B 62.9(7) . . ?
B3B C2B B6B 112.8(9) . . ?
C1B C2B B7B 108.8(9) . . ?
B11B C2B B7B 62.5(7) . . ?
B3B C2B B7B 61.7(8) . . ?
B6B C2B B7B 113.8(10) . . ?
C1B B3B C2B 58.6(6) . . ?
C1B B3B B8B 104.5(8) . . ?
C2B B3B B8B 106.2(10) . . ?
C1B B3B B7B 106.1(8) . . ?
C2B B3B B7B 59.4(7) . . ?
B8B B3B B7B 60.6(6) . . ?
C1B B3B B3B 57.9(4) . 4_565 ?
C2B B3B B3B 105.4(6) . 4_565 ?
B8B B3B B3B 59.3(5) . 4_565 ?
B7B B3B B3B 107.9(5) . 4_565 ?
C1B B3B B5B 58.3(7) . 4_565 ?
C2B B3B B5B 2.4(10) . 4_565 ?
B8B B3B B5B 108.6(10) . 4_565 ?
B7B B3B B5B 61.3(8) . 4_565 ?
B3B B3B B5B 106.5(7) 4_565 4_565 ?
C1B B5B B6B 60.5(7) . . ?
C1B B5B B11B 107.0(10) . 4_565 ?
B6B B5B B11B 62.1(9) . 4_565 ?
C1B B5B B3B 57.5(7) . 4_565 ?
B6B B5B B3B 108.8(10) . 4_565 ?
B11B B5B B3B 107.5(11) 4_565 4_565 ?
C1B B5B B7B 103.2(11) . 4_565 ?
B6B B5B B7B 109.4(11) . 4_565 ?
B11B B5B B7B 60.0(8) 4_565 4_565 ?
B3B B5B B7B 58.4(8) 4_565 4_565 ?
C2B B6B C2B 103.3(11) 4_565 . ?
C2B B6B B5B 106.4(8) 4_565 4_565 ?
C2B B6B B5B 3.7(11) . 4_565 ?
C2B B6B B5B 3.7(11) 4_565 . ?
C2B B6B B5B 106.4(8) . . ?
B5B B6B B5B 109.4(14) 4_565 . ?
C2B B6B C1B 57.8(6) 4_565 . ?
C2B B6B C1B 57.8(6) . . ?
B5B B6B C1B 59.1(7) 4_565 . ?
B5B B6B C1B 59.1(7) . . ?
C2B B6B B11B 105.1(9) 4_565 . ?
C2B B6B B11B 58.2(6) . . ?
B5B B6B B11B 59.7(8) 4_565 . ?
B5B B6B B11B 108.4(10) . . ?
C1B B6B B11B 104.1(7) . . ?
C2B B6B B11B 58.2(6) 4_565 4_565 ?
C2B B6B B11B 105.1(9) . 4_565 ?
B5B B6B B11B 108.4(10) 4_565 4_565 ?
B5B B6B B11B 59.7(8) . 4_565 ?
C1B B6B B11B 104.1(7) . 4_565 ?
B11B B6B B11B 60.4(7) . 4_565 ?
C2B B7B B3B 58.9(6) . . ?
C2B B7B B8B 104.8(9) . . ?
B3B B7B B8B 59.3(6) . . ?
C2B B7B B12B 105.7(9) . . ?
B3B B7B B12B 108.4(8) . . ?
B8B B7B B12B 60.7(8) . . ?
C2B B7B B11B 58.3(6) . . ?
B3B B7B B11B 107.6(7) . . ?
B8B B7B B11B 108.4(8) . . ?
B12B B7B B11B 60.7(6) . . ?
C2B B7B B5B 2.1(8) . 4_565 ?
B3B B7B B5B 60.3(8) . 4_565 ?
B8B B7B B5B 106.8(9) . 4_565 ?
B12B B7B B5B 106.8(9) . 4_565 ?
B11B B7B B5B 58.1(8) . 4_565 ?
B3B B8B B3B 61.5(9) 4_565 . ?
B3B B8B B7B 60.0(6) 4_565 4_565 ?
B3B B8B B7B 109.2(10) . 4_565 ?
B3B B8B B7B 109.2(10) 4_565 . ?
B3B B8B B7B 60.0(6) . . ?
B7B B8B B7B 108.1(11) 4_565 . ?
B3B B8B B12B 108.3(9) 4_565 . ?
B3B B8B B12B 108.3(9) . . ?
B7B B8B B12B 59.9(6) 4_565 . ?
B7B B8B B12B 59.9(6) . . ?
C2B B11B B5B 3.4(11) . 4_565 ?
C2B B11B B7B 59.2(7) . . ?
B5B B11B B7B 61.9(8) 4_565 . ?
C2B B11B B6B 58.9(6) . . ?
B5B B11B B6B 58.2(8) 4_565 . ?
B7B B11B B6B 107.8(7) . . ?
C2B B11B B11B 105.3(5) . 4_565 ?
B5B B11B B11B 106.8(6) 4_565 4_565 ?
B7B B11B B11B 107.5(4) . 4_565 ?
B6B B11B B11B 59.8(4) . 4_565 ?
C2B B11B B12B 105.6(8) . . ?
B5B B11B B12B 109.0(9) 4_565 . ?
B7B B11B B12B 59.6(5) . . ?
B6B B11B B12B 107.9(6) . . ?
B11B B11B B12B 60.0(4) 4_565 . ?
B7B B12B B7B 107.4(10) . 4_565 ?
B7B B12B B8B 59.4(5) . . ?
B7B B12B B8B 59.4(5) 4_565 . ?
B7B B12B B11B 107.4(8) . 4_565 ?
B7B B12B B11B 59.7(5) 4_565 4_565 ?
B8B B12B B11B 106.5(8) . 4_565 ?
B7B B12B B11B 59.7(5) . . ?
B7B B12B B11B 107.4(8) 4_565 . ?
B8B B12B B11B 106.5(8) . . ?
B11B B12B B11B 59.9(7) 4_565 . ?
C1C C1C B6C 63.4(6) 4_565 . ?
C1C C1C B3C 63.6(6) 4_565 . ?
B6C C1C B3C 118.0(11) . . ?
C1C C1C B5C 113.1(7) 4_565 . ?
B6C C1C B5C 63.1(10) . . ?
B3C C1C B5C 114.1(12) . . ?
C1C C1C B4C 113.1(7) 4_565 . ?
B6C C1C B4C 115.3(14) . . ?
B3C C1C B4C 62.2(7) . . ?
B5C C1C B4C 61.6(10) . . ?
C1C B3C C1C 52.9(11) 4_565 . ?
C1C B3C B8C 106.1(13) 4_565 . ?
C1C B3C B8C 106.1(13) . . ?
C1C B3C B4C 102.1(11) 4_565 . ?
C1C B3C B4C 59.2(7) . . ?
B8C B3C B4C 61.3(9) . . ?
C1C B3C B4C 59.2(7) 4_565 4_565 ?
C1C B3C B4C 102.1(11) . 4_565 ?
B8C B3C B4C 61.3(9) . 4_565 ?
B4C B3C B4C 108.4(16) . 4_565 ?
C1C B4C B5C 59.2(9) . . ?
C1C B4C B3C 58.6(8) . . ?
B5C B4C B3C 109.1(11) . . ?
C1C B4C B8C 103.6(11) . . ?
B5C B4C B8C 109.6(12) . . ?
B3C B4C B8C 58.7(11) . . ?
C1C B4C B9C 104.3(12) . . ?
B5C B4C B9C 60.7(8) . . ?
B3C B4C B9C 107.4(12) . . ?
B8C B4C B9C 60.6(11) . . ?
C1C B5C B4C 59.2(8) . . ?
C1C B5C B6C 57.8(11) . . ?
B4C B5C B6C 108.9(12) . . ?
C1C B5C B10C 103.4(12) . . ?
B4C B5C B10C 107.0(12) . . ?
B6C B5C B10C 61.4(11) . . ?
C1C B5C B9C 104.5(11) . . ?
B4C B5C B9C 60.9(10) . . ?
B6C B5C B9C 108.2(10) . . ?
B10C B5C B9C 57.6(9) . . ?
C1C B6C C1C 53.2(13) 4_565 . ?
C1C B6C B5C 101.8(13) 4_565 . ?
C1C B6C B5C 59.1(9) . . ?
C1C B6C B5C 59.1(9) 4_565 4_565 ?
C1C B6C B5C 101.8(13) . 4_565 ?
B5C B6C B5C 106.8(14) . 4_565 ?
C1C B6C B10C 102.7(13) 4_565 . ?
C1C B6C B10C 102.7(13) . . ?
B5C B6C B10C 59.3(8) . . ?
B5C B6C B10C 59.3(8) 4_565 . ?
B3C B8C B4C 60.1(9) . 4_565 ?
B3C B8C B4C 60.1(9) . . ?
B4C B8C B4C 106.6(15) 4_565 . ?
B3C B8C B9C 108.1(13) . . ?
B4C B8C B9C 105.5(13) 4_565 . ?
B4C B8C B9C 60.1(9) . . ?
B3C B8C B9C 108.1(13) . 4_565 ?
B4C B8C B9C 60.1(9) 4_565 4_565 ?
B4C B8C B9C 105.5(13) . 4_565 ?
B9C B8C B9C 57.0(13) . 4_565 ?
B10C B9C B9C 59.9(7) . 4_565 ?
B10C B9C B5C 60.8(8) . . ?
B9C B9C B5C 108.4(7) 4_565 . ?
B10C B9C B4C 107.4(12) . . ?
B9C B9C B4C 108.4(7) 4_565 . ?
B5C B9C B4C 58.4(9) . . ?
B10C B9C B8C 108.7(11) . . ?
B9C B9C B8C 61.5(6) 4_565 . ?
B5C B9C B8C 106.7(12) . . ?
B4C B9C B8C 59.3(9) . . ?
B9C B10C B9C 60.1(13) . 4_565 ?
B9C B10C B5C 109.2(14) . 4_565 ?
B9C B10C B5C 61.6(8) 4_565 4_565 ?
B9C B10C B5C 61.6(8) . . ?
B9C B10C B5C 109.2(14) 4_565 . ?
B5C B10C B5C 106.8(16) 4_565 . ?
B9C B10C B6C 109.7(13) . . ?
B9C B10C B6C 109.7(13) 4_565 . ?
B5C B10C B6C 59.3(9) 4_565 . ?
B5C B10C B6C 59.3(9) . . ?
C62 C61 C66 100.5(10) . . ?
C61 C62 C63 100.8(10) . . ?
C62 C63 C64 100.0(10) . . ?
C65 C64 C63 99.8(10) . . ?
C64 C65 C66 98.8(12) . . ?
C65 C66 C61 100.1(10) . . ?

loop_
_geom_bond_atom_site_label_1
_geom_bond_atom_site_label_2
_geom_bond_distance
_geom_bond_site_symmetry_2
_geom_bond_publ_flag
O1 C11 1.385(12) . ?
C11 C12 1.402(9) . ?
C11 C12 1.402(9) 4_565 ?
C12 C13 1.402(10) . ?
C12 C1 1.526(10) . ?
C13 C14 1.393(10) . ?
C14 C13 1.393(10) 4_565 ?
C14 C10 1.521(16) . ?
C10 C18' 1.540(2) 4_565 ?
C10 C18' 1.540(2) . ?
C10 C17' 1.540(2) . ?
C10 C18 1.540(2) . ?
C10 C18 1.540(2) 4_565 ?
C10 C17 1.541(2) . ?
C1 C26 1.502(11) . ?
O2 C21 1.402(8) . ?
C21 C22 1.370(10) . ?
C21 C26 1.379(10) . ?
C22 C23 1.391(9) . ?
C22 C2 1.515(10) . ?
C23 C24 1.351(11) . ?
C24 C25 1.396(11) . ?
C24 C20 1.527(10) . ?
C25 C26 1.413(10) . ?
C20 C28 1.536(2) . ?
C20 C28' 1.536(2) . ?
C20 C29 1.537(2) . ?
C20 C29' 1.537(2) . ?
C20 C27' 1.544(2) . ?
C20 C27 1.546(2) . ?
C2 C36 1.523(9) . ?
O3 C31 1.391(7) . ?
C31 C36 1.388(9) . ?
C31 C32 1.393(9) . ?
C32 C33 1.392(8) . ?
C32 C3 1.523(9) . ?
C33 C34 1.399(9) . ?
C34 C35 1.374(9) . ?
C34 C30 1.527(9) . ?
C35 C36 1.393(9) . ?
C30 C39 1.510(10) . ?
C30 C38 1.530(10) . ?
C30 C37 1.542(10) . ?
C3 C46 1.515(9) . ?
O4 C41 1.384(7) . ?
C41 C42 1.376(9) . ?
C41 C46 1.384(9) . ?
C42 C43 1.410(8) . ?
C42 C4 1.528(9) . ?
C43 C44 1.388(8) . ?
C44 C45 1.402(9) . ?
C44 C40 1.545(8) . ?
C45 C46 1.396(8) . ?
C40 C47 1.511(9) . ?
C40 C49 1.528(9) . ?
C40 C48 1.537(9) . ?
C4 C56 1.523(8) . ?
O5 C51 1.383(7) . ?
C51 C52 1.387(8) . ?
C51 C56 1.399(8) . ?
C52 C53 1.403(8) . ?
C52 C5 1.517(7) . ?
C53 C54 1.392(8) . ?
C54 C55 1.395(8) . ?
C54 C50 1.524(9) . ?
C55 C56 1.391(9) . ?
C50 C58 1.522(10) . ?
C50 C57 1.534(9) . ?
C50 C59 1.546(9) . ?
C5 C52 1.517(7) 4_565 ?
C1A C2A 1.619(9) . ?
C1A B5A 1.683(11) . ?
C1A B4A 1.692(10) . ?
C1A B3A 1.710(10) . ?
C1A B6A 1.717(10) . ?
C2A B7A 1.684(10) . ?
C2A B11A 1.691(10) . ?
C2A B6A 1.715(11) . ?
C2A B3A 1.717(9) . ?
B3A B8A 1.746(12) . ?
B3A B4A 1.765(12) . ?
B3A B7A 1.774(11) . ?
B4A B8A 1.776(12) . ?
B4A B5A 1.782(11) . ?
B4A B9A 1.792(12) . ?
B5A B6A 1.774(11) . ?
B5A B10A 1.793(12) . ?
B5A B9A 1.799(13) . ?
B6A B11A 1.765(12) . ?
B6A B10A 1.768(13) . ?
B7A B8A 1.766(12) . ?
B7A B12A 1.783(13) . ?
B7A B11A 1.785(12) . ?
B8A B9A 1.780(13) . ?
B8A B12A 1.789(12) . ?
B9A B12A 1.776(12) . ?
B9A B10A 1.794(11) . ?
B10A B11A 1.755(12) . ?
B10A B12A 1.776(13) . ?
B11A B12A 1.785(12) . ?
C1B C2B 1.647(14) 4_565 ?
C1B C2B 1.647(14) . ?
C1B B3B 1.668(13) . ?
C1B B3B 1.668(13) 4_565 ?
C1B B5B 1.682(16) . ?
C1B B5B 1.682(16) 4_565 ?
C1B B6B 1.705(15) . ?
C2B B11B 1.691(15) . ?
C2B B3B 1.698(15) . ?
C2B B6B 1.704(15) . ?
C2B B7B 1.707(19) . ?
B3B B8B 1.732(14) . ?
B3B B7B 1.745(15) . ?
B3B B3B 1.77(2) 4_565 ?
B3B B5B 1.78(2) 4_565 ?
B5B B6B 1.70(2) . ?
B5B B11B 1.73(2) 4_565 ?
B5B B3B 1.78(2) 4_565 ?
B5B B7B 1.80(2) 4_565 ?
B6B C2B 1.704(15) 4_565 ?
B6B B5B 1.70(2) 4_565 ?
B6B B11B 1.771(13) . ?
B6B B11B 1.771(13) 4_565 ?
B7B B8B 1.755(11) . ?
B7B B12B 1.764(12) . ?
B7B B11B 1.764(13) . ?
B7B B5B 1.80(2) 4_565 ?
B8B B3B 1.732(14) 4_565 ?
B8B B7B 1.755(11) 4_565 ?
B8B B12B 1.78(2) . ?
B11B B5B 1.73(2) 4_565 ?
B11B B11B 1.781(18) 4_565 ?
B11B B12B 1.782(14) . ?
B12B B7B 1.764(12) 4_565 ?
B12B B11B 1.782(14) 4_565 ?
C1C C1C 1.50(3) 4_565 ?
C1C B6C 1.68(3) . ?
C1C B3C 1.690(17) . ?
C1C B5C 1.70(2) . ?
C1C B4C 1.702(16) . ?
B3C C1C 1.690(17) 4_565 ?
B3C B8C 1.73(3) . ?
B3C B4C 1.752(15) . ?
B3C B4C 1.752(15) 4_565 ?
B4C B5C 1.74(2) . ?
B4C B8C 1.77(2) . ?
B4C B9C 1.79(2) . ?
B5C B6C 1.769(19) . ?
B5C B10C 1.769(15) . ?
B5C B9C 1.784(16) . ?
B6C C1C 1.68(3) 4_565 ?
B6C B5C 1.769(19) 4_565 ?
B6C B10C 1.81(3) . ?
B8C B4C 1.77(2) 4_565 ?
B8C B9C 1.80(2) . ?
B8C B9C 1.80(2) 4_565 ?
B9C B10C 1.71(2) . ?
B9C B9C 1.71(3) 4_565 ?
B10C B9C 1.71(2) 4_565 ?
B10C B5C 1.769(15) 4_565 ?
C61 C62 1.507(5) . ?
C61 C66 1.511(5) . ?
C62 C63 1.508(5) . ?
C63 C64 1.509(5) . ?
C64 C65 1.505(5) . ?
C65 C66 1.506(5) . ?
O3W O3W 1.05(6) 4_565 ?

loop_
_geom_hbond_atom_site_label_D
_geom_hbond_atom_site_label_H
_geom_hbond_atom_site_label_A
_geom_hbond_distance_DH
_geom_hbond_distance_HA
_geom_hbond_distance_DA
_geom_hbond_angle_DHA
_geom_hbond_site_symmetry_A
O1 H1 O2 0.85 1.86 2.701(6) 171.7 .
O2 H2 O3 0.85 1.88 2.722(7) 174.1 .
O2 H2' O1 0.85 1.85 2.701(6) 174.0 .
O3 H3 O4 0.85 1.85 2.688(6) 166.4 .
O3 H3' O2 0.85 1.87 2.722(7) 176.3 .
O4 H4 O5 0.85 1.81 2.654(6) 173.9 .
O4 H4' O3 0.85 1.84 2.688(6) 174.3 .
O5 H5 O5 0.85 1.82 2.657(7) 170.3 4_565
O5 H5' O4 0.85 1.81 2.654(6) 171.8 .

loop_
_geom_torsion_atom_site_label_1
_geom_torsion_atom_site_label_2
_geom_torsion_atom_site_label_3
_geom_torsion_atom_site_label_4
_geom_torsion
_geom_torsion_site_symmetry_1
_geom_torsion_site_symmetry_2
_geom_torsion_site_symmetry_3
_geom_torsion_site_symmetry_4
_geom_torsion_publ_flag
O1 C11 C12 C13 -179.1(8) . . . . ?
C12 C11 C12 C13 3.1(15) 4_565 . . . ?
O1 C11 C12 C1 3.0(13) . . . . ?
C12 C11 C12 C1 -174.8(6) 4_565 . . . ?
C11 C12 C13 C14 -0.1(13) . . . . ?
C1 C12 C13 C14 177.9(8) . . . . ?
C12 C13 C14 C13 -2.7(15) . . . 4_565 ?
C12 C13 C14 C10 -177.4(7) . . . . ?
C13 C14 C10 C18' 147.2(8) . . . 4_565 ?
C13 C14 C10 C18' -27.2(8) 4_565 . . 4_565 ?
C13 C14 C10 C18' 27.2(8) . . . . ?
C13 C14 C10 C18' -147.2(8) 4_565 . . . ?
C13 C14 C10 C17' -92.8(8) . . . . ?
C13 C14 C10 C17' 92.8(8) 4_565 . . . ?
C13 C14 C10 C18 -32.8(8) . . . . ?
C13 C14 C10 C18 152.8(8) 4_565 . . . ?
C13 C14 C10 C18 -152.8(8) . . . 4_565 ?
C13 C14 C10 C18 32.8(8) 4_565 . . 4_565 ?
C13 C14 C10 C17 87.2(8) . . . . ?
C13 C14 C10 C17 -87.2(8) 4_565 . . . ?
C11 C12 C1 C26 -91.8(10) . . . . ?
C13 C12 C1 C26 90.4(9) . . . . ?
C26 C21 C22 C23 -1.0(9) . . . . ?
O2 C21 C22 C23 178.4(5) . . . . ?
C26 C21 C22 C2 -178.8(6) . . . . ?
O2 C21 C22 C2 0.6(9) . . . . ?
C21 C22 C23 C24 1.1(10) . . . . ?
C2 C22 C23 C24 179.0(6) . . . . ?
C22 C23 C24 C25 -0.3(10) . . . . ?
C22 C23 C24 C20 -179.9(6) . . . . ?
C23 C24 C25 C26 -0.5(10) . . . . ?
C20 C24 C25 C26 179.0(6) . . . . ?
C22 C21 C26 C25 0.2(10) . . . . ?
O2 C21 C26 C25 -179.2(5) . . . . ?
C22 C21 C26 C1 179.9(6) . . . . ?
O2 C21 C26 C1 0.6(9) . . . . ?
C24 C25 C26 C21 0.6(10) . . . . ?
C24 C25 C26 C1 -179.2(6) . . . . ?
C12 C1 C26 C21 89.6(8) . . . . ?
C12 C1 C26 C25 -90.6(8) . . . . ?
C23 C24 C20 C28 107.4(8) . . . . ?
C25 C24 C20 C28 -72.1(8) . . . . ?
C23 C24 C20 C28' -69.9(9) . . . . ?
C25 C24 C20 C28' 110.6(9) . . . . ?
C23 C24 C20 C29 -128.1(7) . . . . ?
C25 C24 C20 C29 52.4(9) . . . . ?
C23 C24 C20 C29' 58.8(9) . . . . ?
C25 C24 C20 C29' -120.7(8) . . . . ?
C23 C24 C20 C27' 173.3(8) . . . . ?
C25 C24 C20 C27' -6.2(9) . . . . ?
C23 C24 C20 C27 -10.2(8) . . . . ?
C25 C24 C20 C27 170.3(7) . . . . ?
C21 C22 C2 C36 91.5(7) . . . . ?
C23 C22 C2 C36 -86.3(7) . . . . ?
C36 C31 C32 C33 -3.6(10) . . . . ?
O3 C31 C32 C33 177.6(6) . . . . ?
C36 C31 C32 C3 174.5(6) . . . . ?
O3 C31 C32 C3 -4.3(10) . . . . ?
C31 C32 C33 C34 0.1(10) . . . . ?
C3 C32 C33 C34 -178.1(6) . . . . ?
C32 C33 C34 C35 3.4(10) . . . . ?
C32 C33 C34 C30 178.9(6) . . . . ?
C33 C34 C35 C36 -3.7(10) . . . . ?
C30 C34 C35 C36 -179.2(6) . . . . ?
O3 C31 C36 C35 -177.8(6) . . . . ?
C32 C31 C36 C35 3.4(10) . . . . ?
O3 C31 C36 C2 0.1(10) . . . . ?
C32 C31 C36 C2 -178.7(6) . . . . ?
C34 C35 C36 C31 0.4(11) . . . . ?
C34 C35 C36 C2 -177.5(6) . . . . ?
C22 C2 C36 C31 -91.6(8) . . . . ?
C22 C2 C36 C35 86.3(8) . . . . ?
C35 C34 C30 C39 87.3(8) . . . . ?
C33 C34 C30 C39 -88.0(8) . . . . ?
C35 C34 C30 C38 -32.6(10) . . . . ?
C33 C34 C30 C38 152.2(8) . . . . ?
C35 C34 C30 C37 -155.3(7) . . . . ?
C33 C34 C30 C37 29.4(10) . . . . ?
C33 C32 C3 C46 -92.2(7) . . . . ?
C31 C32 C3 C46 89.7(7) . . . . ?
C46 C41 C42 C43 -0.1(9) . . . . ?
O4 C41 C42 C43 179.7(5) . . . . ?
C46 C41 C42 C4 -179.9(6) . . . . ?
O4 C41 C42 C4 -0.1(9) . . . . ?
C41 C42 C43 C44 -1.7(9) . . . . ?
C4 C42 C43 C44 178.1(5) . . . . ?
C42 C43 C44 C45 1.7(9) . . . . ?
C42 C43 C44 C40 -177.4(6) . . . . ?
C43 C44 C45 C46 0.0(9) . . . . ?
C40 C44 C45 C46 179.2(6) . . . . ?
C42 C41 C46 C45 1.8(9) . . . . ?
O4 C41 C46 C45 -178.1(5) . . . . ?
C42 C41 C46 C3 -176.8(6) . . . . ?
O4 C41 C46 C3 3.3(9) . . . . ?
C44 C45 C46 C41 -1.8(9) . . . . ?
C44 C45 C46 C3 176.9(6) . . . . ?
C32 C3 C46 C41 -93.6(7) . . . . ?
C32 C3 C46 C45 87.7(7) . . . . ?
C43 C44 C40 C47 -3.3(9) . . . . ?
C45 C44 C40 C47 177.5(6) . . . . ?
C43 C44 C40 C49 -124.8(7) . . . . ?
C45 C44 C40 C49 56.1(8) . . . . ?
C43 C44 C40 C48 115.8(7) . . . . ?
C45 C44 C40 C48 -63.3(8) . . . . ?
C41 C42 C4 C56 -92.8(7) . . . . ?
C43 C42 C4 C56 87.4(7) . . . . ?
O5 C51 C52 C53 -179.6(5) . . . . ?
C56 C51 C52 C53 -0.5(9) . . . . ?
O5 C51 C52 C5 -0.9(9) . . . . ?
C56 C51 C52 C5 178.3(6) . . . . ?
C51 C52 C53 C54 0.0(9) . . . . ?
C5 C52 C53 C54 -178.7(6) . . . . ?
C52 C53 C54 C55 -0.1(9) . . . . ?
C52 C53 C54 C50 -178.3(6) . . . . ?
C53 C54 C55 C56 0.6(9) . . . . ?
C50 C54 C55 C56 178.8(6) . . . . ?
C54 C55 C56 C51 -1.0(9) . . . . ?
C54 C55 C56 C4 177.1(6) . . . . ?
O5 C51 C56 C55 -179.9(5) . . . . ?
C52 C51 C56 C55 0.9(9) . . . . ?
O5 C51 C56 C4 2.0(9) . . . . ?
C52 C51 C56 C4 -177.1(6) . . . . ?
C42 C4 C56 C55 -91.8(7) . . . . ?
C42 C4 C56 C51 86.2(7) . . . . ?
C53 C54 C50 C58 113.4(7) . . . . ?
C55 C54 C50 C58 -64.7(8) . . . . ?
C53 C54 C50 C57 -7.2(9) . . . . ?
C55 C54 C50 C57 174.7(6) . . . . ?
C53 C54 C50 C59 -124.6(6) . . . . ?
C55 C54 C50 C59 57.3(8) . . . . ?
C51 C52 C5 C52 91.6(8) . . . 4_565 ?
C53 C52 C5 C52 -89.8(8) . . . 4_565 ?
B5A C1A C2A B7A -69.1(7) . . . . ?
B4A C1A C2A B7A 0.2(8) . . . . ?
B3A C1A C2A B7A 39.3(6) . . . . ?
B6A C1A C2A B7A -108.6(6) . . . . ?
B5A C1A C2A B11A 0.2(7) . . . . ?
B4A C1A C2A B11A 69.5(7) . . . . ?
B3A C1A C2A B11A 108.6(6) . . . . ?
B6A C1A C2A B11A -39.3(6) . . . . ?
B5A C1A C2A B6A 39.5(6) . . . . ?
B4A C1A C2A B6A 108.8(6) . . . . ?
B3A C1A C2A B6A 147.9(6) . . . . ?
B5A C1A C2A B3A -108.4(6) . . . . ?
B4A C1A C2A B3A -39.1(6) . . . . ?
B6A C1A C2A B3A -147.9(6) . . . . ?
B5A C1A B3A C2A 102.2(6) . . . . ?
B4A C1A B3A C2A 138.7(6) . . . . ?
B6A C1A B3A C2A 31.4(6) . . . . ?
C2A C1A B3A B8A -97.2(6) . . . . ?
B5A C1A B3A B8A 5.0(7) . . . . ?
B4A C1A B3A B8A 41.5(5) . . . . ?
B6A C1A B3A B8A -65.9(7) . . . . ?
C2A C1A B3A B4A -138.7(6) . . . . ?
B5A C1A B3A B4A -36.5(6) . . . . ?
B6A C1A B3A B4A -107.4(7) . . . . ?
C2A C1A B3A B7A -35.1(5) . . . . ?
B5A C1A B3A B7A 67.2(7) . . . . ?
B4A C1A B3A B7A 103.7(6) . . . . ?
B6A C1A B3A B7A -3.7(8) . . . . ?
B7A C2A B3A C1A -138.6(6) . . . . ?
B11A C2A B3A C1A -101.5(6) . . . . ?
B6A C2A B3A C1A -31.3(6) . . . . ?
C1A C2A B3A B8A 98.1(6) . . . . ?
B7A C2A B3A B8A -40.5(6) . . . . ?
B11A C2A B3A B8A -3.5(8) . . . . ?
B6A C2A B3A B8A 66.8(7) . . . . ?
C1A C2A B3A B4A 35.3(5) . . . . ?
B7A C2A B3A B4A -103.3(6) . . . . ?
B11A C2A B3A B4A -66.2(7) . . . . ?
B6A C2A B3A B4A 4.0(8) . . . . ?
C1A C2A B3A B7A 138.6(6) . . . . ?
B11A C2A B3A B7A 37.1(6) . . . . ?
B6A C2A B3A B7A 107.3(7) . . . . ?
C2A C1A B4A B3A 38.9(5) . . . . ?
B5A C1A B4A B3A 143.3(6) . . . . ?
B6A C1A B4A B3A 107.1(6) . . . . ?
C2A C1A B4A B8A -1.7(7) . . . . ?
B5A C1A B4A B8A 102.7(6) . . . . ?
B3A C1A B4A B8A -40.6(5) . . . . ?
B6A C1A B4A B8A 66.6(7) . . . . ?
C2A C1A B4A B5A -104.4(6) . . . . ?
B3A C1A B4A B5A -143.3(6) . . . . ?
B6A C1A B4A B5A -36.1(6) . . . . ?
C2A C1A B4A B9A -63.5(7) . . . . ?
B5A C1A B4A B9A 40.9(5) . . . . ?
B3A C1A B4A B9A -102.4(6) . . . . ?
B6A C1A B4A B9A 4.7(8) . . . . ?
C2A B3A B4A C1A -34.5(5) . . . . ?
B8A B3A B4A C1A -132.6(6) . . . . ?
B7A B3A B4A C1A -94.6(6) . . . . ?
C1A B3A B4A B8A 132.6(6) . . . . ?
C2A B3A B4A B8A 98.1(6) . . . . ?
B7A B3A B4A B8A 38.0(5) . . . . ?
C1A B3A B4A B5A 32.2(5) . . . . ?
C2A B3A B4A B5A -2.3(7) . . . . ?
B8A B3A B4A B5A -100.4(6) . . . . ?
B7A B3A B4A B5A -62.4(7) . . . . ?
C1A B3A B4A B9A 96.1(6) . . . . ?
C2A B3A B4A B9A 61.6(7) . . . . ?
B8A B3A B4A B9A -36.5(5) . . . . ?
B7A B3A B4A B9A 1.5(7) . . . . ?
C2A C1A B5A B6A -39.0(5) . . . . ?
B4A C1A B5A B6A -143.5(6) . . . . ?
B3A C1A B5A B6A -107.4(6) . . . . ?
C2A C1A B5A B4A 104.5(6) . . . . ?
B3A C1A B5A B4A 36.1(6) . . . . ?
B6A C1A B5A B4A 143.5(6) . . . . ?
C2A C1A B5A B10A 1.8(7) . . . . ?
B4A C1A B5A B10A -102.7(6) . . . . ?
B3A C1A B5A B10A -66.6(7) . . . . ?
B6A C1A B5A B10A 40.8(5) . . . . ?
C2A C1A B5A B9A 63.8(6) . . . . ?
B4A C1A B5A B9A -40.7(5) . . . . ?
B3A C1A B5A B9A -4.6(7) . . . . ?
B6A C1A B5A B9A 102.8(6) . . . . ?
B3A B4A B5A C1A -32.7(5) . . . . ?
B8A B4A B5A C1A -95.2(6) . . . . ?
B9A B4A B5A C1A -133.1(6) . . . . ?
C1A B4A B5A B6A 32.8(6) . . . . ?
B3A B4A B5A B6A 0.0(8) . . . . ?
B8A B4A B5A B6A -62.4(8) . . . . ?
B9A B4A B5A B6A -100.3(7) . . . . ?
C1A B4A B5A B10A 95.8(6) . . . . ?
B3A B4A B5A B10A 63.0(8) . . . . ?
B8A B4A B5A B10A 0.6(8) . . . . ?
B9A B4A B5A B10A -37.3(6) . . . . ?
C1A B4A B5A B9A 133.1(6) . . . . ?
B3A B4A B5A B9A 100.3(6) . . . . ?
B8A B4A B5A B9A 37.9(6) . . . . ?
B7A C2A B6A C1A 102.0(6) . . . . ?
B11A C2A B6A C1A 138.3(6) . . . . ?
B3A C2A B6A C1A 31.2(6) . . . . ?
C1A C2A B6A B11A -138.3(6) . . . . ?
B7A C2A B6A B11A -36.4(6) . . . . ?
B3A C2A B6A B11A -107.1(6) . . . . ?
C1A C2A B6A B10A -97.8(6) . . . . ?
B7A C2A B6A B10A 4.2(7) . . . . ?
B11A C2A B6A B10A 40.5(5) . . . . ?
B3A C2A B6A B10A -66.6(7) . . . . ?
C1A C2A B6A B5A -35.1(5) . . . . ?
B7A C2A B6A B5A 66.8(7) . . . . ?
B11A C2A B6A B5A 103.2(6) . . . . ?
B3A C2A B6A B5A -3.9(8) . . . . ?
B5A C1A B6A C2A -138.4(6) . . . . ?
B4A C1A B6A C2A -102.0(6) . . . . ?
B3A C1A B6A C2A -31.4(6) . . . . ?
C2A C1A B6A B11A 35.5(5) . . . . ?
B5A C1A B6A B11A -102.9(6) . . . . ?
B4A C1A B6A B11A -66.5(7) . . . . ?
B3A C1A B6A B11A 4.1(8) . . . . ?
C2A C1A B6A B10A 97.0(6) . . . . ?
B5A C1A B6A B10A -41.4(6) . . . . ?
B4A C1A B6A B10A -5.0(8) . . . . ?
B3A C1A B6A B10A 65.6(7) . . . . ?
C2A C1A B6A B5A 138.4(6) . . . . ?
B4A C1A B6A B5A 36.5(6) . . . . ?
B3A C1A B6A B5A 107.0(7) . . . . ?
C1A B5A B6A C2A 34.5(5) . . . . ?
B4A B5A B6A C2A 2.2(8) . . . . ?
B10A B5A B6A C2A -98.0(6) . . . . ?
B9A B5A B6A C2A -61.4(7) . . . . ?
B4A B5A B6A C1A -32.4(5) . . . . ?
B10A B5A B6A C1A -132.6(6) . . . . ?
B9A B5A B6A C1A -96.0(6) . . . . ?
C1A B5A B6A B11A 95.0(6) . . . . ?
B4A B5A B6A B11A 62.6(8) . . . . ?
B10A B5A B6A B11A -37.6(6) . . . . ?
B9A B5A B6A B11A -1.0(8) . . . . ?
C1A B5A B6A B10A 132.6(6) . . . . ?
B4A B5A B6A B10A 100.2(7) . . . . ?
B9A B5A B6A B10A 36.6(6) . . . . ?
C1A C2A B7A B8A 1.4(7) . . . . ?
B11A C2A B7A B8A -102.7(6) . . . . ?
B6A C2A B7A B8A -66.9(7) . . . . ?
B3A C2A B7A B8A 40.1(5) . . . . ?
C1A C2A B7A B3A -38.8(6) . . . . ?
B11A C2A B7A B3A -142.8(6) . . . . ?
B6A C2A B7A B3A -107.0(6) . . . . ?
C1A C2A B7A B12A 64.1(7) . . . . ?
B11A C2A B7A B12A -40.0(5) . . . . ?
B6A C2A B7A B12A -4.2(7) . . . . ?
B3A C2A B7A B12A 102.8(6) . . . . ?
C1A C2A B7A B11A 104.1(6) . . . . ?
B6A C2A B7A B11A 35.8(6) . . . . ?
B3A C2A B7A B11A 142.8(6) . . . . ?
C1A B3A B7A C2A 34.5(5) . . . . ?
B8A B3A B7A C2A 133.3(6) . . . . ?
B4A B3A B7A C2A 95.1(6) . . . . ?
C1A B3A B7A B8A -98.8(6) . . . . ?
C2A B3A B7A B8A -133.3(6) . . . . ?
B4A B3A B7A B8A -38.2(5) . . . . ?
C1A B3A B7A B12A -61.9(7) . . . . ?
C2A B3A B7A B12A -96.4(6) . . . . ?
B8A B3A B7A B12A 36.9(6) . . . . ?
B4A B3A B7A B12A -1.3(8) . . . . ?
C1A B3A B7A B11A 1.7(8) . . . . ?
C2A B3A B7A B11A -32.8(5) . . . . ?
B8A B3A B7A B11A 100.5(6) . . . . ?
B4A B3A B7A B11A 62.3(7) . . . . ?
C1A B3A B8A B7A 97.5(6) . . . . ?
C2A B3A B8A B7A 39.2(5) . . . . ?
B4A B3A B8A B7A 137.7(6) . . . . ?
C1A B3A B8A B4A -40.2(5) . . . . ?
C2A B3A B8A B4A -98.5(6) . . . . ?
B7A B3A B8A B4A -137.7(6) . . . . ?
C1A B3A B8A B9A -3.1(7) . . . . ?
C2A B3A B8A B9A -61.3(7) . . . . ?
B4A B3A B8A B9A 37.1(5) . . . . ?
B7A B3A B8A B9A -100.6(6) . . . . ?
C1A B3A B8A B12A 60.5(7) . . . . ?
C2A B3A B8A B12A 2.2(8) . . . . ?
B4A B3A B8A B12A 100.7(6) . . . . ?
B7A B3A B8A B12A -37.1(6) . . . . ?
C2A B7A B8A B3A -40.3(5) . . . . ?
B12A B7A B8A B3A -139.0(6) . . . . ?
B11A B7A B8A B3A -101.1(6) . . . . ?
C2A B7A B8A B4A -2.4(7) . . . . ?
B3A B7A B8A B4A 37.9(6) . . . . ?
B12A B7A B8A B4A -101.1(6) . . . . ?
B11A B7A B8A B4A -63.2(7) . . . . ?
C2A B7A B8A B9A 61.7(7) . . . . ?
B3A B7A B8A B9A 102.0(7) . . . . ?
B12A B7A B8A B9A -37.0(6) . . . . ?
B11A B7A B8A B9A 0.9(8) . . . . ?
C2A B7A B8A B12A 98.7(6) . . . . ?
B3A B7A B8A B12A 139.0(6) . . . . ?
B11A B7A B8A B12A 37.9(6) . . . . ?
C1A B4A B8A B3A 40.6(5) . . . . ?
B5A B4A B8A B3A 100.9(6) . . . . ?
B9A B4A B8A B3A 139.0(6) . . . . ?
C1A B4A B8A B7A 2.5(7) . . . . ?
B3A B4A B8A B7A -38.2(5) . . . . ?
B5A B4A B8A B7A 62.7(7) . . . . ?
B9A B4A B8A B7A 100.8(6) . . . . ?
C1A B4A B8A B9A -98.4(6) . . . . ?
B3A B4A B8A B9A -139.0(6) . . . . ?
B5A B4A B8A B9A -38.1(6) . . . . ?
C1A B4A B8A B12A -61.4(7) . . . . ?
B3A B4A B8A B12A -102.0(6) . . . . ?
B5A B4A B8A B12A -1.1(8) . . . . ?
B9A B4A B8A B12A 37.0(6) . . . . ?
B3A B8A B9A B12A 101.6(6) . . . . ?
B7A B8A B9A B12A 37.2(6) . . . . ?
B4A B8A B9A B12A 138.6(6) . . . . ?
B3A B8A B9A B4A -37.0(5) . . . . ?
B7A B8A B9A B4A -101.3(6) . . . . ?
B12A B8A B9A B4A -138.6(6) . . . . ?
B3A B8A B9A B10A 63.5(7) . . . . ?
B7A B8A B9A B10A -0.9(8) . . . . ?
B4A B8A B9A B10A 100.5(7) . . . . ?
B12A B8A B9A B10A -38.1(6) . . . . ?
B3A B8A B9A B5A 0.5(7) . . . . ?
B7A B8A B9A B5A -63.8(7) . . . . ?
B4A B8A B9A B5A 37.5(5) . . . . ?
B12A B8A B9A B5A -101.1(6) . . . . ?
C1A B4A B9A B12A 60.6(7) . . . . ?
B3A B4A B9A B12A -1.1(8) . . . . ?
B8A B4A B9A B12A -37.3(6) . . . . ?
B5A B4A B9A B12A 100.2(6) . . . . ?
C1A B4A B9A B8A 97.9(6) . . . . ?
B3A B4A B9A B8A 36.2(5) . . . . ?
B5A B4A B9A B8A 137.5(6) . . . . ?
C1A B4A B9A B10A -2.4(8) . . . . ?
B3A B4A B9A B10A -64.1(7) . . . . ?
B8A B4A B9A B10A -100.3(7) . . . . ?
B5A B4A B9A B10A 37.2(6) . . . . ?
C1A B4A B9A B5A -39.6(5) . . . . ?
B3A B4A B9A B5A -101.3(6) . . . . ?
B8A B4A B9A B5A -137.5(6) . . . . ?
C1A B5A B9A B12A -61.3(7) . . . . ?
B6A B5A B9A B12A 0.7(8) . . . . ?
B4A B5A B9A B12A -101.1(6) . . . . ?
B10A B5A B9A B12A 37.1(6) . . . . ?
C1A B5A B9A B8A 2.3(7) . . . . ?
B6A B5A B9A B8A 64.3(7) . . . . ?
B4A B5A B9A B8A -37.5(5) . . . . ?
B10A B5A B9A B8A 100.7(6) . . . . ?
C1A B5A B9A B4A 39.9(5) . . . . ?
B6A B5A B9A B4A 101.9(6) . . . . ?
B10A B5A B9A B4A 138.2(6) . . . . ?
C1A B5A B9A B10A -98.4(6) . . . . ?
B6A B5A B9A B10A -36.4(6) . . . . ?
B4A B5A B9A B10A -138.2(6) . . . . ?
C2A B6A B10A B11A -39.8(5) . . . . ?
C1A B6A B10A B11A -97.9(6) . . . . ?
B5A B6A B10A B11A -137.7(6) . . . . ?
C2A B6A B10A B12A -2.3(7) . . . . ?
C1A B6A B10A B12A -60.4(7) . . . . ?
B11A B6A B10A B12A 37.5(5) . . . . ?
B5A B6A B10A B12A -100.2(6) . . . . ?
C2A B6A B10A B5A 97.9(6) . . . . ?
C1A B6A B10A B5A 39.8(5) . . . . ?
B11A B6A B10A B5A 137.7(6) . . . . ?
C2A B6A B10A B9A 61.0(7) . . . . ?
C1A B6A B10A B9A 3.0(8) . . . . ?
B11A B6A B10A B9A 100.8(7) . . . . ?
B5A B6A B10A B9A -36.8(6) . . . . ?
C1A B5A B10A B11A -3.1(8) . . . . ?
B6A B5A B10A B11A 37.8(6) . . . . ?
B4A B5A B10A B11A -63.9(8) . . . . ?
B9A B5A B10A B11A -101.3(7) . . . . ?
C1A B5A B10A B6A -40.8(5) . . . . ?
B4A B5A B10A B6A -101.7(6) . . . . ?
B9A B5A B10A B6A -139.0(6) . . . . ?
C1A B5A B10A B12A 61.1(7) . . . . ?
B6A B5A B10A B12A 101.9(7) . . . . ?
B4A B5A B10A B12A 0.2(8) . . . . ?
B9A B5A B10A B12A -37.1(6) . . . . ?
C1A B5A B10A B9A 98.2(6) . . . . ?
B6A B5A B10A B9A 139.0(6) . . . . ?
B4A B5A B10A B9A 37.4(6) . . . . ?
B12A B9A B10A B11A -37.9(6) . . . . ?
B8A B9A B10A B11A 0.5(8) . . . . ?
B4A B9A B10A B11A 63.3(8) . . . . ?
B5A B9A B10A B11A 100.3(7) . . . . ?
B12A B9A B10A B6A -101.6(7) . . . . ?
B8A B9A B10A B6A -63.2(8) . . . . ?
B4A B9A B10A B6A -0.4(8) . . . . ?
B5A B9A B10A B6A 36.6(6) . . . . ?
B8A B9A B10A B12A 38.4(6) . . . . ?
B4A B9A B10A B12A 101.3(7) . . . . ?
B5A B9A B10A B12A 138.3(7) . . . . ?
B12A B9A B10A B5A -138.3(7) . . . . ?
B8A B9A B10A B5A -99.8(7) . . . . ?
B4A B9A B10A B5A -37.0(6) . . . . ?
C1A C2A B11A B10A -2.2(7) . . . . ?
B7A C2A B11A B10A 102.3(6) . . . . ?
B6A C2A B11A B10A -41.2(6) . . . . ?
B3A C2A B11A B10A 65.6(7) . . . . ?
C1A C2A B11A B6A 39.1(5) . . . . ?
B7A C2A B11A B6A 143.5(6) . . . . ?
B3A C2A B11A B6A 106.9(6) . . . . ?
C1A C2A B11A B12A -64.6(7) . . . . ?
B7A C2A B11A B12A 39.9(6) . . . . ?
B6A C2A B11A B12A -103.6(6) . . . . ?
B3A C2A B11A B12A 3.2(8) . . . . ?
C1A C2A B11A B7A -104.5(6) . . . . ?
B6A C2A B11A B7A -143.5(6) . . . . ?
B3A C2A B11A B7A -36.7(6) . . . . ?
B6A B10A B11A C2A 40.8(5) . . . . ?
B12A B10A B11A C2A -97.9(6) . . . . ?
B5A B10A B11A C2A 3.2(8) . . . . ?
B9A B10A B11A C2A -60.4(7) . . . . ?
B12A B10A B11A B6A -138.7(6) . . . . ?
B5A B10A B11A B6A -37.6(6) . . . . ?
B9A B10A B11A B6A -101.2(6) . . . . ?
B6A B10A B11A B12A 138.7(6) . . . . ?
B5A B10A B11A B12A 101.1(6) . . . . ?
B9A B10A B11A B12A 37.5(6) . . . . ?
B6A B10A B11A B7A 101.3(6) . . . . ?
B12A B10A B11A B7A -37.4(6) . . . . ?
B5A B10A B11A B7A 63.7(7) . . . . ?
B9A B10A B11A B7A 0.1(8) . . . . ?
C1A B6A B11A C2A -34.7(5) . . . . ?
B10A B6A B11A C2A -132.8(6) . . . . ?
B5A B6A B11A C2A -94.7(6) . . . . ?
C2A B6A B11A B10A 132.8(6) . . . . ?
C1A B6A B11A B10A 98.2(6) . . . . ?
B5A B6A B11A B10A 38.2(6) . . . . ?
C2A B6A B11A B12A 95.6(6) . . . . ?
C1A B6A B11A B12A 60.9(7) . . . . ?
B10A B6A B11A B12A -37.2(6) . . . . ?
B5A B6A B11A B12A 1.0(8) . . . . ?
C2A B6A B11A B7A 32.0(5) . . . . ?
C1A B6A B11A B7A -2.7(8) . . . . ?
B10A B6A B11A B7A -100.8(6) . . . . ?
B5A B6A B11A B7A -62.6(7) . . . . ?
B8A B7A B11A C2A 95.9(6) . . . . ?
B3A B7A B11A C2A 33.3(5) . . . . ?
B12A B7A B11A C2A 134.0(6) . . . . ?
C2A B7A B11A B10A -96.5(6) . . . . ?
B8A B7A B11A B10A -0.6(8) . . . . ?
B3A B7A B11A B10A -63.2(8) . . . . ?
B12A B7A B11A B10A 37.5(6) . . . . ?
C2A B7A B11A B6A -32.6(5) . . . . ?
B8A B7A B11A B6A 63.3(7) . . . . ?
B3A B7A B11A B6A 0.6(8) . . . . ?
B12A B7A B11A B6A 101.4(7) . . . . ?
C2A B7A B11A B12A -134.0(6) . . . . ?
B8A B7A B11A B12A -38.1(6) . . . . ?
B3A B7A B11A B12A -100.8(7) . . . . ?
B8A B9A B12A B10A -137.0(6) . . . . ?
B4A B9A B12A B10A -100.1(7) . . . . ?
B5A B9A B12A B10A -37.2(6) . . . . ?
B8A B9A B12A B7A -36.7(6) . . . . ?
B4A B9A B12A B7A 0.3(8) . . . . ?
B10A B9A B12A B7A 100.4(7) . . . . ?
B5A B9A B12A B7A 63.2(7) . . . . ?
B8A B9A B12A B11A -99.9(7) . . . . ?
B4A B9A B12A B11A -63.0(7) . . . . ?
B10A B9A B12A B11A 37.1(6) . . . . ?
B5A B9A B12A B11A -0.1(8) . . . . ?
B4A B9A B12A B8A 36.9(6) . . . . ?
B10A B9A B12A B8A 137.0(6) . . . . ?
B5A B9A B12A B8A 99.8(6) . . . . ?
B11A B10A B12A B9A 138.0(6) . . . . ?
B6A B10A B12A B9A 100.7(6) . . . . ?
B5A B10A B12A B9A 37.4(6) . . . . ?
B11A B10A B12A B7A 37.2(5) . . . . ?
B6A B10A B12A B7A 0.0(7) . . . . ?
B5A B10A B12A B7A -63.4(7) . . . . ?
B9A B10A B12A B7A -100.7(6) . . . . ?
B6A B10A B12A B11A -37.2(5) . . . . ?
B5A B10A B12A B11A -100.6(7) . . . . ?
B9A B10A B12A B11A -138.0(6) . . . . ?
B11A B10A B12A B8A 99.7(6) . . . . ?
B6A B10A B12A B8A 62.4(7) . . . . ?
B5A B10A B12A B8A -0.9(8) . . . . ?
B9A B10A B12A B8A -38.3(6) . . . . ?
C2A B7A B12A B9A -61.5(7) . . . . ?
B8A B7A B12A B9A 36.9(6) . . . . ?
B3A B7A B12A B9A 0.6(8) . . . . ?
B11A B7A B12A B9A -100.7(7) . . . . ?
C2A B7A B12A B10A 2.4(7) . . . . ?
B8A B7A B12A B10A 100.8(6) . . . . ?
B3A B7A B12A B10A 64.5(7) . . . . ?
B11A B7A B12A B10A -36.8(5) . . . . ?
C2A B7A B12A B11A 39.2(5) . . . . ?
B8A B7A B12A B11A 137.6(6) . . . . ?
B3A B7A B12A B11A 101.3(6) . . . . ?
C2A B7A B12A B8A -98.5(6) . . . . ?
B3A B7A B12A B8A -36.3(6) . . . . ?
B11A B7A B12A B8A -137.6(6) . . . . ?
C2A B11A B12A B9A 61.5(7) . . . . ?
B10A B11A B12A B9A -37.8(6) . . . . ?
B6A B11A B12A B9A -0.5(8) . . . . ?
B7A B11A B12A B9A 100.4(6) . . . . ?
C2A B11A B12A B10A 99.3(6) . . . . ?
B6A B11A B12A B10A 37.3(6) . . . . ?
B7A B11A B12A B10A 138.2(6) . . . . ?
C2A B11A B12A B7A -38.9(5) . . . . ?
B10A B11A B12A B7A -138.2(6) . . . . ?
B6A B11A B12A B7A -100.9(6) . . . . ?
C2A B11A B12A B8A -1.6(8) . . . . ?
B10A B11A B12A B8A -100.9(7) . . . . ?
B6A B11A B12A B8A -63.6(8) . . . . ?
B7A B11A B12A B8A 37.3(6) . . . . ?
B3A B8A B12A B9A -101.3(7) . . . . ?
B7A B8A B12A B9A -138.5(6) . . . . ?
B4A B8A B12A B9A -37.4(6) . . . . ?
B3A B8A B12A B10A -62.6(8) . . . . ?
B7A B8A B12A B10A -99.9(7) . . . . ?
B4A B8A B12A B10A 1.3(8) . . . . ?
B9A B8A B12A B10A 38.6(6) . . . . ?
B3A B8A B12A B7A 37.2(6) . . . . ?
B4A B8A B12A B7A 101.1(7) . . . . ?
B9A B8A B12A B7A 138.5(6) . . . . ?
B3A B8A B12A B11A -0.4(8) . . . . ?
B7A B8A B12A B11A -37.7(6) . . . . ?
B4A B8A B12A B11A 63.5(8) . . . . ?
B9A B8A B12A B11A 100.8(7) . . . . ?
C2B C1B C2B B11B -0.6(17) 4_565 . . . ?
B3B C1B C2B B11B 105.8(11) . . . . ?
B3B C1B C2B B11B 65.6(13) 4_565 . . . ?
B5B C1B C2B B11B -4.0(10) . . . . ?
B5B C1B C2B B11B -119(18) 4_565 . . . ?
B6B C1B C2B B11B -40.5(9) . . . . ?
C2B C1B C2B B3B -106.4(10) 4_565 . . . ?
B3B C1B C2B B3B -40.2(8) 4_565 . . . ?
B5B C1B C2B B3B -109.8(10) . . . . ?
B5B C1B C2B B3B 135(18) 4_565 . . . ?
B6B C1B C2B B3B -146.3(9) . . . . ?
C2B C1B C2B B6B 39.9(12) 4_565 . . . ?
B3B C1B C2B B6B 146.3(9) . . . . ?
B3B C1B C2B B6B 106.1(9) 4_565 . . . ?
B5B C1B C2B B6B 36.5(8) . . . . ?
B5B C1B C2B B6B -78(18) 4_565 . . . ?
C2B C1B C2B B7B -67.5(14) 4_565 . . . ?
B3B C1B C2B B7B 38.9(8) . . . . ?
B3B C1B C2B B7B -1.3(12) 4_565 . . . ?
B5B C1B C2B B7B -70.8(10) . . . . ?
B5B C1B C2B B7B 174(18) 4_565 . . . ?
B6B C1B C2B B7B -107.4(10) . . . . ?
C2B C1B B3B C2B 99.5(12) 4_565 . . . ?
B3B C1B B3B C2B 138.6(7) 4_565 . . . ?
B5B C1B B3B C2B 99.8(10) . . . . ?
B5B C1B B3B C2B -2.8(12) 4_565 . . . ?
B6B C1B B3B C2B 32.2(8) . . . . ?
C2B C1B B3B B8B -0.9(12) 4_565 . . . ?
C2B C1B B3B B8B -100.3(10) . . . . ?
B3B C1B B3B B8B 38.3(9) 4_565 . . . ?
B5B C1B B3B B8B -0.6(12) . . . . ?
B5B C1B B3B B8B -103.1(10) 4_565 . . . ?
B6B C1B B3B B8B -68.1(9) . . . . ?
C2B C1B B3B B7B 62.2(10) 4_565 . . . ?
C2B C1B B3B B7B -37.3(8) . . . . ?
B3B C1B B3B B7B 101.3(6) 4_565 . . . ?
B5B C1B B3B B7B 62.5(11) . . . . ?
B5B C1B B3B B7B -40.0(9) 4_565 . . . ?
B6B C1B B3B B7B -5.1(9) . . . . ?
C2B C1B B3B B3B -39.1(6) 4_565 . . 4_565 ?
C2B C1B B3B B3B -138.6(7) . . . 4_565 ?
B5B C1B B3B B3B -38.8(8) . . . 4_565 ?
B5B C1B B3B B3B -141.4(8) 4_565 . . 4_565 ?
B6B C1B B3B B3B -106.4(6) . . . 4_565 ?
C2B C1B B3B B5B 102.2(9) 4_565 . . 4_565 ?
C2B C1B B3B B5B 2.8(12) . . . 4_565 ?
B3B C1B B3B B5B 141.4(8) 4_565 . . 4_565 ?
B5B C1B B3B B5B 102.5(15) . . . 4_565 ?
B6B C1B B3B B5B 35.0(9) . . . 4_565 ?
B11B C2B B3B C1B -100.9(10) . . . . ?
B6B C2B B3B C1B -31.8(9) . . . . ?
B7B C2B B3B C1B -137.5(8) . . . . ?
C1B C2B B3B B8B 97.4(8) . . . . ?
B11B C2B B3B B8B -3.5(12) . . . . ?
B6B C2B B3B B8B 65.5(12) . . . . ?
B7B C2B B3B B8B -40.1(7) . . . . ?
C1B C2B B3B B7B 137.5(8) . . . . ?
B11B C2B B3B B7B 36.6(8) . . . . ?
B6B C2B B3B B7B 105.7(11) . . . . ?
C1B C2B B3B B3B 35.5(6) . . . 4_565 ?
B11B C2B B3B B3B -65.4(9) . . . 4_565 ?
B6B C2B B3B B3B 3.7(11) . . . 4_565 ?
B7B C2B B3B B3B -102.0(5) . . . 4_565 ?
C1B C2B B3B B5B -82(23) . . . 4_565 ?
B11B C2B B3B B5B 177(100) . . . 4_565 ?
B6B C2B B3B B5B -114(23) . . . 4_565 ?
B7B C2B B3B B5B 140(23) . . . 4_565 ?
C2B C1B B5B B6B -100(18) 4_565 . . . ?
C2B C1B B5B B6B -36.8(8) . . . . ?
B3B C1B B5B B6B -104.3(9) . . . . ?
B3B C1B B5B B6B -143.1(10) 4_565 . . . ?
B5B C1B B5B B6B -33.3(16) 4_565 . . . ?
C2B C1B B5B B11B -57(17) 4_565 . . 4_565 ?
C2B C1B B5B B11B 5.9(12) . . . 4_565 ?
B3B C1B B5B B11B -61.5(13) . . . 4_565 ?
B3B C1B B5B B11B -100.3(12) 4_565 . . 4_565 ?
B5B C1B B5B B11B 9(2) 4_565 . . 4_565 ?
B6B C1B B5B B11B 42.7(9) . . . 4_565 ?
C2B C1B B5B B3B 43(18) 4_565 . . 4_565 ?
C2B C1B B5B B3B 106.3(9) . . . 4_565 ?
B3B C1B B5B B3B 38.8(9) . . . 4_565 ?
B5B C1B B5B B3B 109.7(13) 4_565 . . 4_565 ?
B6B C1B B5B B3B 143.1(10) . . . 4_565 ?
C2B C1B B5B B7B 5(17) 4_565 . . 4_565 ?
C2B C1B B5B B7B 68.2(11) . . . 4_565 ?
B3B C1B B5B B7B 0.7(13) . . . 4_565 ?
B3B C1B B5B B7B -38.1(9) 4_565 . . 4_565 ?
B5B C1B B5B B7B 71.6(17) 4_565 . . 4_565 ?
B6B C1B B5B B7B 105.0(11) . . . 4_565 ?
C1B C2B B6B C2B -37.1(11) . . . 4_565 ?
B11B C2B B6B C2B 99.7(9) . . . 4_565 ?
B3B C2B B6B C2B -5.8(17) . . . 4_565 ?
B7B C2B B6B C2B 62.0(13) . . . 4_565 ?
C1B C2B B6B B5B 110(15) . . . 4_565 ?
B11B C2B B6B B5B -113(15) . . . 4_565 ?
B3B C2B B6B B5B 142(15) . . . 4_565 ?
B7B C2B B6B B5B -150(15) . . . 4_565 ?
C1B C2B B6B B5B -35.1(8) . . . . ?
B11B C2B B6B B5B 101.8(10) . . . . ?
B3B C2B B6B B5B -3.7(12) . . . . ?
B7B C2B B6B B5B 64.1(12) . . . . ?
B11B C2B B6B C1B 136.9(9) . . . . ?
B3B C2B B6B C1B 31.4(8) . . . . ?
B7B C2B B6B C1B 99.2(10) . . . . ?
C1B C2B B6B B11B -136.9(9) . . . . ?
B3B C2B B6B B11B -105.5(11) . . . . ?
B7B C2B B6B B11B -37.7(8) . . . . ?
C1B C2B B6B B11B -97.3(8) . . . 4_565 ?
B11B C2B B6B B11B 39.6(7) . . . 4_565 ?
B3B C2B B6B B11B -66.0(12) . . . 4_565 ?
B7B C2B B6B B11B 1.8(11) . . . 4_565 ?
C1B B5B B6B C2B 67(14) . . . 4_565 ?
B11B B5B B6B C2B -65(14) 4_565 . . 4_565 ?
B3B B5B B6B C2B 35(14) 4_565 . . 4_565 ?
B7B B5B B6B C2B -27(14) 4_565 . . 4_565 ?
C1B B5B B6B C2B 34.5(7) . . . . ?
B11B B5B B6B C2B -98.2(9) 4_565 . . . ?
B3B B5B B6B C2B 2.1(12) 4_565 . . . ?
B7B B5B B6B C2B -60.0(12) 4_565 . . . ?
C1B B5B B6B B5B 32.3(14) . . . 4_565 ?
B11B B5B B6B B5B -100.4(12) 4_565 . . 4_565 ?
B3B B5B B6B B5B 0(2) 4_565 . . 4_565 ?
B7B B5B B6B B5B -62.2(16) 4_565 . . 4_565 ?
B11B B5B B6B C1B -132.8(10) 4_565 . . . ?
B3B B5B B6B C1B -32.4(9) 4_565 . . . ?
B7B B5B B6B C1B -94.6(11) 4_565 . . . ?
C1B B5B B6B B11B 95.7(8) . . . . ?
B11B B5B B6B B11B -37.0(8) 4_565 . . . ?
B3B B5B B6B B11B 63.4(12) 4_565 . . . ?
B7B B5B B6B B11B 1.2(12) 4_565 . . . ?
C1B B5B B6B B11B 132.8(10) . . . 4_565 ?
B3B B5B B6B B11B 100.4(12) 4_565 . . 4_565 ?
B7B B5B B6B B11B 38.2(8) 4_565 . . 4_565 ?
C2B C1B B6B C2B 136.0(14) . . . 4_565 ?
B3B C1B B6B C2B 103.6(9) . . . 4_565 ?
B3B C1B B6B C2B 32.4(8) 4_565 . . 4_565 ?
B5B C1B B6B C2B -4.0(13) . . . 4_565 ?
B5B C1B B6B C2B 140.0(9) 4_565 . . 4_565 ?
C2B C1B B6B C2B -136.0(14) 4_565 . . . ?
B3B C1B B6B C2B -32.4(8) . . . . ?
B3B C1B B6B C2B -103.6(9) 4_565 . . . ?
B5B C1B B6B C2B -140.0(9) . . . . ?
B5B C1B B6B C2B 4.0(13) 4_565 . . . ?
C2B C1B B6B B5B -140.0(9) 4_565 . . 4_565 ?
C2B C1B B6B B5B -4.0(13) . . . 4_565 ?
B3B C1B B6B B5B -36.4(10) . . . 4_565 ?
B3B C1B B6B B5B -107.6(10) 4_565 . . 4_565 ?
B5B C1B B6B B5B -144.0(17) . . . 4_565 ?
C2B C1B B6B B5B 4.0(13) 4_565 . . . ?
C2B C1B B6B B5B 140.0(9) . . . . ?
B3B C1B B6B B5B 107.6(10) . . . . ?
B3B C1B B6B B5B 36.4(10) 4_565 . . . ?
B5B C1B B6B B5B 144.0(17) 4_565 . . . ?
C2B C1B B6B B11B -99.2(9) 4_565 . . . ?
C2B C1B B6B B11B 36.8(7) . . . . ?
B3B C1B B6B B11B 4.4(7) . . . . ?
B3B C1B B6B B11B -66.8(6) 4_565 . . . ?
B5B C1B B6B B11B -103.2(10) . . . . ?
B5B C1B B6B B11B 40.8(9) 4_565 . . . ?
C2B C1B B6B B11B -36.8(7) 4_565 . . 4_565 ?
C2B C1B B6B B11B 99.2(9) . . . 4_565 ?
B3B C1B B6B B11B 66.8(6) . . . 4_565 ?
B3B C1B B6B B11B -4.4(7) 4_565 . . 4_565 ?
B5B C1B B6B B11B -40.8(9) . . . 4_565 ?
B5B C1B B6B B11B 103.2(10) 4_565 . . 4_565 ?
C1B C2B B7B B3B -38.1(8) . . . . ?
B11B C2B B7B B3B -141.9(8) . . . . ?
B6B C2B B7B B3B -104.1(10) . . . . ?
C1B C2B B7B B8B 1.1(11) . . . . ?
B11B C2B B7B B8B -102.7(9) . . . . ?
B3B C2B B7B B8B 39.2(8) . . . . ?
B6B C2B B7B B8B -64.9(11) . . . . ?
C1B C2B B7B B12B 64.3(10) . . . . ?
B11B C2B B7B B12B -39.5(7) . . . . ?
B3B C2B B7B B12B 102.4(8) . . . . ?
B6B C2B B7B B12B -1.7(11) . . . . ?
C1B C2B B7B B11B 103.9(9) . . . . ?
B3B C2B B7B B11B 141.9(8) . . . . ?
B6B C2B B7B B11B 37.9(8) . . . . ?
C1B C2B B7B B5B -171(30) . . . 4_565 ?
B11B C2B B7B B5B 85(29) . . . 4_565 ?
B3B C2B B7B B5B -133(29) . . . 4_565 ?
B6B C2B B7B B5B 123(30) . . . 4_565 ?
C1B B3B B7B C2B 36.9(7) . . . . ?
B8B B3B B7B C2B 134.7(9) . . . . ?
B3B B3B B7B C2B 97.7(6) 4_565 . . . ?
B5B B3B B7B C2B -1.7(11) 4_565 . . . ?
C1B B3B B7B B8B -97.9(8) . . . . ?
C2B B3B B7B B8B -134.7(9) . . . . ?
B3B B3B B7B B8B -37.1(6) 4_565 . . . ?
B5B B3B B7B B8B -136.5(10) 4_565 . . . ?
C1B B3B B7B B12B -60.7(9) . . . . ?
C2B B3B B7B B12B -97.6(9) . . . . ?
B8B B3B B7B B12B 37.2(9) . . . . ?
B3B B3B B7B B12B 0.1(8) 4_565 . . . ?
B5B B3B B7B B12B -99.3(10) 4_565 . . . ?
C1B B3B B7B B11B 3.5(9) . . . . ?
C2B B3B B7B B11B -33.4(8) . . . . ?
B8B B3B B7B B11B 101.4(9) . . . . ?
B3B B3B B7B B11B 64.3(6) 4_565 . . . ?
B5B B3B B7B B11B -35.1(9) 4_565 . . . ?
C1B B3B B7B B5B 38.6(8) . . . 4_565 ?
C2B B3B B7B B5B 1.7(11) . . . 4_565 ?
B8B B3B B7B B5B 136.5(10) . . . 4_565 ?
B3B B3B B7B B5B 99.4(7) 4_565 . . 4_565 ?
C1B B3B B8B B3B -37.6(9) . . . 4_565 ?
C2B B3B B8B B3B -98.6(8) . . . 4_565 ?
B7B B3B B8B B3B -138.1(7) . . . 4_565 ?
B5B B3B B8B B3B -98.6(8) 4_565 . . 4_565 ?
C1B B3B B8B B7B 0.1(11) . . . 4_565 ?
C2B B3B B8B B7B -60.8(11) . . . 4_565 ?
B7B B3B B8B B7B -100.4(11) . . . 4_565 ?
B3B B3B B8B B7B 37.8(5) 4_565 . . 4_565 ?
B5B B3B B8B B7B -60.8(11) 4_565 . . 4_565 ?
C1B B3B B8B B7B 100.5(8) . . . . ?
C2B B3B B8B B7B 39.6(8) . . . . ?
B3B B3B B8B B7B 138.1(7) 4_565 . . . ?
B5B B3B B8B B7B 39.6(8) 4_565 . . . ?
C1B B3B B8B B12B 63.7(8) . . . . ?
C2B B3B B8B B12B 2.8(10) . . . . ?
B7B B3B B8B B12B -36.8(7) . . . . ?
B3B B3B B8B B12B 101.3(7) 4_565 . . . ?
B5B B3B B8B B12B 2.8(10) 4_565 . . . ?
C2B B7B B8B B3B -0.6(11) . . . 4_565 ?
B3B B7B B8B B3B 38.4(8) . . . 4_565 ?
B12B B7B B8B B3B -100.5(9) . . . 4_565 ?
B11B B7B B8B B3B -61.5(11) . . . 4_565 ?
B5B B7B B8B B3B -0.3(13) 4_565 . . 4_565 ?
C2B B7B B8B B3B -39.0(8) . . . . ?
B12B B7B B8B B3B -138.9(9) . . . . ?
B11B B7B B8B B3B -99.9(8) . . . . ?
B5B B7B B8B B3B -38.7(10) 4_565 . . . ?
C2B B7B B8B B7B 63.2(13) . . . 4_565 ?
B3B B7B B8B B7B 102.1(11) . . . 4_565 ?
B12B B7B B8B B7B -36.8(10) . . . 4_565 ?
B11B B7B B8B B7B 2.2(14) . . . 4_565 ?
B5B B7B B8B B7B 63.5(14) 4_565 . . 4_565 ?
C2B B7B B8B B12B 99.9(9) . . . . ?
B3B B7B B8B B12B 138.9(9) . . . . ?
B11B B7B B8B B12B 39.0(8) . . . . ?
B5B B7B B8B B12B 100.2(11) 4_565 . . . ?
C1B C2B B11B B5B 117(17) . . . 4_565 ?
B3B C2B B11B B5B -178(100) . . . 4_565 ?
B6B C2B B11B B5B 78(17) . . . 4_565 ?
B7B C2B B11B B5B -141(17) . . . 4_565 ?
C1B C2B B11B B7B -101.2(10) . . . . ?
B3B C2B B11B B7B -36.2(8) . . . . ?
B6B C2B B11B B7B -140.9(8) . . . . ?
C1B C2B B11B B6B 39.7(9) . . . . ?
B3B C2B B11B B6B 104.7(10) . . . . ?
B7B C2B B11B B6B 140.9(8) . . . . ?
C1B C2B B11B B11B 0.4(10) . . . 4_565 ?
B3B C2B B11B B11B 65.3(9) . . . 4_565 ?
B6B C2B B11B B11B -39.3(6) . . . 4_565 ?
B7B C2B B11B B11B 101.5(5) . . . 4_565 ?
C1B C2B B11B B12B -62.1(11) . . . . ?
B3B C2B B11B B12B 2.8(11) . . . . ?
B6B C2B B11B B12B -101.9(7) . . . . ?
B7B C2B B11B B12B 39.0(6) . . . . ?
B3B B7B B11B C2B 33.6(7) . . . . ?
B8B B7B B11B C2B 96.3(10) . . . . ?
B12B B7B B11B C2B 135.3(8) . . . . ?
B5B B7B B11B C2B -2.4(9) 4_565 . . . ?
C2B B7B B11B B5B 2.4(9) . . . 4_565 ?
B3B B7B B11B B5B 36.0(8) . . . 4_565 ?
B8B B7B B11B B5B 98.7(10) . . . 4_565 ?
B12B B7B B11B B5B 137.7(9) . . . 4_565 ?
C2B B7B B11B B6B -34.6(7) . . . . ?
B3B B7B B11B B6B -1.0(9) . . . . ?
B8B B7B B11B B6B 61.8(10) . . . . ?
B12B B7B B11B B6B 100.8(7) . . . . ?
B5B B7B B11B B6B -37.0(7) 4_565 . . . ?
C2B B7B B11B B11B -97.7(6) . . . 4_565 ?
B3B B7B B11B B11B -64.1(7) . . . 4_565 ?
B8B B7B B11B B11B -1.4(9) . . . 4_565 ?
B12B B7B B11B B11B 37.6(5) . . . 4_565 ?
B5B B7B B11B B11B -100.1(6) 4_565 . . 4_565 ?
C2B B7B B11B B12B -135.3(8) . . . . ?
B3B B7B B11B B12B -101.7(8) . . . . ?
B8B B7B B11B B12B -39.0(9) . . . . ?
B5B B7B B11B B12B -137.7(9) 4_565 . . . ?
C2B B6B B11B C2B -96.5(11) 4_565 . . . ?
B5B B6B B11B C2B 3.9(12) 4_565 . . . ?
B5B B6B B11B C2B -98.3(9) . . . . ?
C1B B6B B11B C2B -36.6(7) . . . . ?
B11B B6B B11B C2B -135.0(7) 4_565 . . . ?
C2B B6B B11B B5B -100.4(9) 4_565 . . 4_565 ?
C2B B6B B11B B5B -3.9(12) . . . 4_565 ?
B5B B6B B11B B5B -102.2(14) . . . 4_565 ?
C1B B6B B11B B5B -40.5(8) . . . 4_565 ?
B11B B6B B11B B5B -138.9(9) 4_565 . . 4_565 ?
C2B B6B B11B B7B -61.8(9) 4_565 . . . ?
C2B B6B B11B B7B 34.7(8) . . . . ?
B5B B6B B11B B7B 38.6(9) 4_565 . . . ?
B5B B6B B11B B7B -63.6(10) . . . . ?
C1B B6B B11B B7B -1.9(7) . . . . ?
B11B B6B B11B B7B -100.3(6) 4_565 . . . ?
C2B B6B B11B B11B 38.5(5) 4_565 . . 4_565 ?
C2B B6B B11B B11B 135.0(7) . . . 4_565 ?
B5B B6B B11B B11B 138.9(9) 4_565 . . 4_565 ?
B5B B6B B11B B11B 36.7(7) . . . 4_565 ?
C1B B6B B11B B11B 98.4(5) . . . 4_565 ?
C2B B6B B11B B12B 1.2(10) 4_565 . . . ?
C2B B6B B11B B12B 97.7(9) . . . . ?
B5B B6B B11B B12B 101.6(10) 4_565 . . . ?
B5B B6B B11B B12B -0.6(11) . . . . ?
C1B B6B B11B B12B 61.1(7) . . . . ?
B11B B6B B11B B12B -37.3(7) 4_565 . . . ?
C2B B7B B12B B7B -62.0(11) . . . 4_565 ?
B3B B7B B12B B7B -0.2(13) . . . 4_565 ?
B8B B7B B12B B7B 36.4(9) . . . 4_565 ?
B11B B7B B12B B7B -100.4(9) . . . 4_565 ?
B5B B7B B12B B7B -63.8(12) 4_565 . . 4_565 ?
C2B B7B B12B B8B -98.4(10) . . . . ?
B3B B7B B12B B8B -36.6(8) . . . . ?
B11B B7B B12B B8B -136.8(9) . . . . ?
B5B B7B B12B B8B -100.2(10) 4_565 . . . ?
C2B B7B B12B B11B 0.8(10) . . . 4_565 ?
B3B B7B B12B B11B 62.6(9) . . . 4_565 ?
B8B B7B B12B B11B 99.2(9) . . . 4_565 ?
B11B B7B B12B B11B -37.6(6) . . . 4_565 ?
B5B B7B B12B B11B -1.0(10) 4_565 . . 4_565 ?
C2B B7B B12B B11B 38.4(7) . . . . ?
B3B B7B B12B B11B 100.2(8) . . . . ?
B8B B7B B12B B11B 136.8(9) . . . . ?
B5B B7B B12B B11B 36.6(8) 4_565 . . . ?
B3B B8B B12B B7B 102.0(9) 4_565 . . . ?
B3B B8B B12B B7B 36.9(7) . . . . ?
B7B B8B B12B B7B 138.9(11) 4_565 . . . ?
B3B B8B B12B B7B -36.9(7) 4_565 . . 4_565 ?
B3B B8B B12B B7B -102.0(9) . . . 4_565 ?
B7B B8B B12B B7B -138.9(11) . . . 4_565 ?
B3B B8B B12B B11B 1.2(8) 4_565 . . 4_565 ?
B3B B8B B12B B11B -64.0(6) . . . 4_565 ?
B7B B8B B12B B11B 38.0(6) 4_565 . . 4_565 ?
B7B B8B B12B B11B -100.8(8) . . . 4_565 ?
B3B B8B B12B B11B 64.0(6) 4_565 . . . ?
B3B B8B B12B B11B -1.2(8) . . . . ?
B7B B8B B12B B11B 100.8(8) 4_565 . . . ?
B7B B8B B12B B11B -38.0(6) . . . . ?
C2B B11B B12B B7B -38.8(7) . . . . ?
B5B B11B B12B B7B -38.8(8) 4_565 . . . ?
B6B B11B B12B B7B -100.6(7) . . . . ?
B11B B11B B12B B7B -137.8(6) 4_565 . . . ?
C2B B11B B12B B7B 61.5(9) . . . 4_565 ?
B5B B11B B12B B7B 61.5(10) 4_565 . . 4_565 ?
B7B B11B B12B B7B 100.3(10) . . . 4_565 ?
B6B B11B B12B B7B -0.3(9) . . . 4_565 ?
B11B B11B B12B B7B -37.5(5) 4_565 . . 4_565 ?
C2B B11B B12B B8B -0.9(8) . . . . ?
B5B B11B B12B B8B -0.9(9) 4_565 . . . ?
B7B B11B B12B B8B 37.9(6) . . . . ?
B6B B11B B12B B8B -62.6(7) . . . . ?
B11B B11B B12B B8B -99.8(6) 4_565 . . . ?
C2B B11B B12B B11B 98.9(7) . . . 4_565 ?
B5B B11B B12B B11B 98.9(8) 4_565 . . 4_565 ?
B7B B11B B12B B11B 137.8(6) . . . 4_565 ?
B6B B11B B12B B11B 37.2(7) . . . 4_565 ?
B6C C1C B3C C1C 33.8(16) . . . 4_565 ?
B5C C1C B3C C1C 104.9(10) . . . 4_565 ?
B4C C1C B3C C1C 139.3(9) . . . 4_565 ?
C1C C1C B3C B8C -98.2(7) 4_565 . . . ?
B6C C1C B3C B8C -64.4(14) . . . . ?
B5C C1C B3C B8C 6.7(12) . . . . ?
B4C C1C B3C B8C 41.1(10) . . . . ?
C1C C1C B3C B4C -139.3(9) 4_565 . . . ?
B6C C1C B3C B4C -105.5(15) . . . . ?
B5C C1C B3C B4C -34.4(11) . . . . ?
C1C C1C B3C B4C -35.0(8) 4_565 . . 4_565 ?
B6C C1C B3C B4C -1.2(19) . . . 4_565 ?
B5C C1C B3C B4C 70.0(14) . . . 4_565 ?
B4C C1C B3C B4C 104.3(16) . . . 4_565 ?
C1C C1C B4C B5C -104.7(8) 4_565 . . . ?
B6C C1C B4C B5C -34.4(10) . . . . ?
B3C C1C B4C B5C -144.1(12) . . . . ?
C1C C1C B4C B3C 39.4(8) 4_565 . . . ?
B6C C1C B4C B3C 109.7(12) . . . . ?
B5C C1C B4C B3C 144.1(12) . . . . ?
C1C C1C B4C B8C 0.2(14) 4_565 . . . ?
B6C C1C B4C B8C 70.5(15) . . . . ?
B3C C1C B4C B8C -39.2(13) . . . . ?
B5C C1C B4C B8C 104.9(13) . . . . ?
C1C C1C B4C B9C -62.4(10) 4_565 . . . ?
B6C C1C B4C B9C 7.9(15) . . . . ?
B3C C1C B4C B9C -101.9(13) . . . . ?
B5C C1C B4C B9C 42.3(9) . . . . ?
C1C B3C B4C C1C -32.1(10) 4_565 . . . ?
B8C B3C B4C C1C -134.0(13) . . . . ?
B4C B3C B4C C1C -93.4(14) 4_565 . . . ?
C1C B3C B4C B5C 0.0(16) 4_565 . . . ?
C1C B3C B4C B5C 32.2(11) . . . . ?
B8C B3C B4C B5C -101.8(14) . . . . ?
B4C B3C B4C B5C -61.3(18) 4_565 . . . ?
C1C B3C B4C B8C 101.8(13) 4_565 . . . ?
C1C B3C B4C B8C 134.0(13) . . . . ?
B4C B3C B4C B8C 40.5(15) 4_565 . . . ?
C1C B3C B4C B9C 64.3(16) 4_565 . . . ?
C1C B3C B4C B9C 96.4(13) . . . . ?
B8C B3C B4C B9C -37.5(12) . . . . ?
B4C B3C B4C B9C 3(2) 4_565 . . . ?
C1C C1C B5C B4C 104.8(8) 4_565 . . . ?
B6C C1C B5C B4C 145.1(11) . . . . ?
B3C C1C B5C B4C 34.6(10) . . . . ?
C1C C1C B5C B6C -40.3(8) 4_565 . . . ?
B3C C1C B5C B6C -110.5(12) . . . . ?
B4C C1C B5C B6C -145.1(11) . . . . ?
C1C C1C B5C B10C 2.8(13) 4_565 . . . ?
B6C C1C B5C B10C 43.1(12) . . . . ?
B3C C1C B5C B10C -67.4(15) . . . . ?
B4C C1C B5C B10C -102.0(13) . . . . ?
C1C C1C B5C B9C 62.3(11) 4_565 . . . ?
B6C C1C B5C B9C 102.6(12) . . . . ?
B3C C1C B5C B9C -7.8(15) . . . . ?
B4C C1C B5C B9C -42.4(11) . . . . ?
B3C B4C B5C C1C -31.9(10) . . . . ?
B8C B4C B5C C1C -94.5(12) . . . . ?
B9C B4C B5C C1C -131.6(11) . . . . ?
C1C B4C B5C B6C 30.8(11) . . . . ?
B3C B4C B5C B6C -1.1(16) . . . . ?
B8C B4C B5C B6C -63.6(15) . . . . ?
B9C B4C B5C B6C -100.8(12) . . . . ?
C1C B4C B5C B10C 95.8(13) . . . . ?
B3C B4C B5C B10C 63.8(15) . . . . ?
B8C B4C B5C B10C 1.3(16) . . . . ?
B9C B4C B5C B10C -35.9(10) . . . . ?
C1C B4C B5C B9C 131.6(11) . . . . ?
B3C B4C B5C B9C 99.7(13) . . . . ?
B8C B4C B5C B9C 37.1(11) . . . . ?
B3C C1C B6C C1C -33.9(15) . . . 4_565 ?
B5C C1C B6C C1C -138.3(8) . . . 4_565 ?
B4C C1C B6C C1C -104.4(11) . . . 4_565 ?
C1C C1C B6C B5C 138.3(8) 4_565 . . . ?
B3C C1C B6C B5C 104.4(13) . . . . ?
B4C C1C B6C B5C 33.9(11) . . . . ?
C1C C1C B6C B5C 35.7(7) 4_565 . . 4_565 ?
B3C C1C B6C B5C 1.8(18) . . . 4_565 ?
B5C C1C B6C B5C -102.6(14) . . . 4_565 ?
B4C C1C B6C B5C -68.8(14) . . . 4_565 ?
C1C C1C B6C B10C 96.5(7) 4_565 . . . ?
B3C C1C B6C B10C 62.6(14) . . . . ?
B5C C1C B6C B10C -41.8(9) . . . . ?
B4C C1C B6C B10C -8.0(13) . . . . ?
C1C B5C B6C C1C 33.0(10) . . . 4_565 ?
B4C B5C B6C C1C 1.6(15) . . . 4_565 ?
B10C B5C B6C C1C -97.8(13) . . . 4_565 ?
B9C B5C B6C C1C -63.0(16) . . . 4_565 ?
B4C B5C B6C C1C -31.4(11) . . . . ?
B10C B5C B6C C1C -130.8(13) . . . . ?
B9C B5C B6C C1C -96.0(13) . . . . ?
C1C B5C B6C B5C 93.9(15) . . . 4_565 ?
B4C B5C B6C B5C 62.6(19) . . . 4_565 ?
B10C B5C B6C B5C -36.9(15) . . . 4_565 ?
B9C B5C B6C B5C -2(2) . . . 4_565 ?
C1C B5C B6C B10C 130.8(13) . . . . ?
B4C B5C B6C B10C 99.5(14) . . . . ?
B9C B5C B6C B10C 34.8(13) . . . . ?
C1C B3C B8C B4C 40.1(9) 4_565 . . 4_565 ?
C1C B3C B8C B4C 95.3(11) . . . 4_565 ?
B4C B3C B8C B4C 135.3(16) . . . 4_565 ?
C1C B3C B8C B4C -95.3(11) 4_565 . . . ?
C1C B3C B8C B4C -40.1(9) . . . . ?
B4C B3C B8C B4C -135.3(16) 4_565 . . . ?
C1C B3C B8C B9C -57.8(9) 4_565 . . . ?
C1C B3C B8C B9C -2.6(11) . . . . ?
B4C B3C B8C B9C 37.5(9) . . . . ?
B4C B3C B8C B9C -97.8(12) 4_565 . . . ?
C1C B3C B8C B9C 2.6(11) 4_565 . . 4_565 ?
C1C B3C B8C B9C 57.8(9) . . . 4_565 ?
B4C B3C B8C B9C 97.8(12) . . . 4_565 ?
B4C B3C B8C B9C -37.5(9) 4_565 . . 4_565 ?
C1C B4C B8C B3C 39.2(11) . . . . ?
B5C B4C B8C B3C 100.9(13) . . . . ?
B9C B4C B8C B3C 138.1(12) . . . . ?
C1C B4C B8C B4C 0(2) . . . 4_565 ?
B5C B4C B8C B4C 61.5(19) . . . 4_565 ?
B3C B4C B8C B4C -39.5(14) . . . 4_565 ?
B9C B4C B8C B4C 98.7(15) . . . 4_565 ?
C1C B4C B8C B9C -99.0(13) . . . . ?
B5C B4C B8C B9C -37.2(11) . . . . ?
B3C B4C B8C B9C -138.1(12) . . . . ?
C1C B4C B8C B9C -63.1(16) . . . 4_565 ?
B5C B4C B8C B9C -1.3(16) . . . 4_565 ?
B3C B4C B8C B9C -102.3(13) . . . 4_565 ?
B9C B4C B8C B9C 35.9(11) . . . 4_565 ?
C1C B5C B9C B10C -96.9(13) . . . . ?
B4C B5C B9C B10C -138.4(12) . . . . ?
B6C B5C B9C B10C -36.4(14) . . . . ?
C1C B5C B9C B9C -59.1(10) . . . 4_565 ?
B4C B5C B9C B9C -100.7(7) . . . 4_565 ?
B6C B5C B9C B9C 1.3(14) . . . 4_565 ?
B10C B5C B9C B9C 37.7(8) . . . 4_565 ?
C1C B5C B9C B4C 41.6(10) . . . . ?
B6C B5C B9C B4C 102.0(14) . . . . ?
B10C B5C B9C B4C 138.4(12) . . . . ?
C1C B5C B9C B8C 5.7(14) . . . . ?
B4C B5C B9C B8C -35.9(9) . . . . ?
B6C B5C B9C B8C 66.1(16) . . . . ?
B10C B5C B9C B8C 102.5(11) . . . . ?
C1C B4C B9C B10C -4.1(14) . . . . ?
B5C B4C B9C B10C 37.4(10) . . . . ?
B3C B4C B9C B10C -65.2(14) . . . . ?
B8C B4C B9C B10C -101.8(12) . . . . ?
C1C B4C B9C B9C 59.2(10) . . . 4_565 ?
B5C B4C B9C B9C 100.7(7) . . . 4_565 ?
B3C B4C B9C B9C -1.8(12) . . . 4_565 ?
B8C B4C B9C B9C -38.5(8) . . . 4_565 ?
C1C B4C B9C B5C -41.5(10) . . . . ?
B3C B4C B9C B5C -102.5(12) . . . . ?
B8C B4C B9C B5C -139.2(11) . . . . ?
C1C B4C B9C B8C 97.7(12) . . . . ?
B5C B4C B9C B8C 139.2(11) . . . . ?
B3C B4C B9C B8C 36.7(12) . . . . ?
B3C B8C B9C B10C 62.1(13) . . . . ?
B4C B8C B9C B10C -0.9(17) 4_565 . . . ?
B4C B8C B9C B10C 99.6(12) . . . . ?
B9C B8C B9C B10C -38.1(13) 4_565 . . . ?
B3C B8C B9C B9C 100.2(9) . . . 4_565 ?
B4C B8C B9C B9C 37.2(7) 4_565 . . 4_565 ?
B4C B8C B9C B9C 137.7(10) . . . 4_565 ?
B3C B8C B9C B5C -2.0(13) . . . . ?
B4C B8C B9C B5C -65.0(14) 4_565 . . . ?
B4C B8C B9C B5C 35.5(10) . . . . ?
B9C B8C B9C B5C -102.2(10) 4_565 . . . ?
B3C B8C B9C B4C -37.5(9) . . . . ?
B4C B8C B9C B4C -100.5(16) 4_565 . . . ?
B9C B8C B9C B4C -137.7(10) 4_565 . . . ?
B5C B9C B10C B9C 137.9(10) . . . 4_565 ?
B4C B9C B10C B9C 101.5(10) . . . 4_565 ?
B8C B9C B10C B9C 38.8(14) . . . 4_565 ?
B9C B9C B10C B5C -38.7(8) 4_565 . . 4_565 ?
B5C B9C B10C B5C 99.2(16) . . . 4_565 ?
B4C B9C B10C B5C 62.8(15) . . . 4_565 ?
B8C B9C B10C B5C 0.1(18) . . . 4_565 ?
B9C B9C B10C B5C -137.9(10) 4_565 . . . ?
B4C B9C B10C B5C -36.3(10) . . . . ?
B8C B9C B10C B5C -99.0(13) . . . . ?
B9C B9C B10C B6C -102.0(10) 4_565 . . . ?
B5C B9C B10C B6C 35.9(10) . . . . ?
B4C B9C B10C B6C -0.4(13) . . . . ?
B8C B9C B10C B6C -63.1(14) . . . . ?
C1C B5C B10C B9C 98.8(12) . . . . ?
B4C B5C B10C B9C 37.3(11) . . . . ?
B6C B5C B10C B9C 140.0(14) . . . . ?
C1C B5C B10C B9C 60.8(17) . . . 4_565 ?
B4C B5C B10C B9C -0.7(17) . . . 4_565 ?
B6C B5C B10C B9C 102.0(15) . . . 4_565 ?
B9C B5C B10C B9C -38.0(12) . . . 4_565 ?
C1C B5C B10C B5C -4(2) . . . 4_565 ?
B4C B5C B10C B5C -65.8(18) . . . 4_565 ?
B6C B5C B10C B5C 36.9(15) . . . 4_565 ?
B9C B5C B10C B5C -103.2(15) . . . 4_565 ?
C1C B5C B10C B6C -41.2(12) . . . . ?
B4C B5C B10C B6C -102.7(14) . . . . ?
B9C B5C B10C B6C -140.0(14) . . . . ?
C1C B6C B10C B9C 59.5(10) 4_565 . . . ?
C1C B6C B10C B9C 4.8(12) . . . . ?
B5C B6C B10C B9C -36.9(10) . . . . ?
B5C B6C B10C B9C 101.2(13) 4_565 . . . ?
C1C B6C B10C B9C -4.8(12) 4_565 . . 4_565 ?
C1C B6C B10C B9C -59.5(10) . . . 4_565 ?
B5C B6C B10C B9C -101.2(13) . . . 4_565 ?
B5C B6C B10C B9C 36.9(10) 4_565 . . 4_565 ?
C1C B6C B10C B5C -41.7(9) 4_565 . . 4_565 ?
C1C B6C B10C B5C -96.4(12) . . . 4_565 ?
B5C B6C B10C B5C -138.1(17) . . . 4_565 ?
C1C B6C B10C B5C 96.4(12) 4_565 . . . ?
C1C B6C B10C B5C 41.7(9) . . . . ?
B5C B6C B10C B5C 138.1(17) 4_565 . . . ?
C66 C61 C62 C63 75.9(16) . . . . ?
C61 C62 C63 C64 -76.4(16) . . . . ?
C62 C63 C64 C65 78.6(14) . . . . ?
C63 C64 C65 C66 -79.7(15) . . . . ?
C64 C65 C66 C61 79.0(14) . . . . ?
C62 C61 C66 C65 -77.4(14) . . . . ?
